data_7135809
loop_
_publ_author_name
'Hua, Tao'
'Hu, Yongxu'
'Jiang, Ting'
'Guo, Xiaoyu'
'Zhang, Chi'
'Chen, Zhanxiang'
'Miao, Jingsheng'
'Yang, Chuluo'
'Huang, Zhongyan'

_publ_section_title
;
 Ortho-B-\p-B-regulated multiple-resonance emitter enables high efficiency
 narrowband yellow OLEDs
;
_journal_name_full 'Chemical Communications'
_journal_paper_doi 10.1039/D6CC02248K
_journal_year 2026
_chemical_formula_moiety 'C90 H68 B4 N6, 3[CHCl3], 0.5[CH3OH]'
_chemical_formula_sum 'C93.5 H73 B4 Cl9 N6 O0.5'
_chemical_formula_weight 1650.86
_space_group_crystal_system orthorhombic
_space_group_IT_number 61
_space_group_name_Hall '-P 2ac 2ab'
_space_group_name_H-M_alt 'P b c a'
_atom_sites_solution_hydrogens geom
_atom_sites_solution_primary dual
_audit_creation_date 2025-04-22
_audit_creation_method
;
Olex2 1.5
(compiled 2025.04.05 svn.rf049d14d for OlexSys, GUI svn.r7217)
;
_audit_update_record
;
2026-04-10 deposited with the CCDC.	2026-05-11 downloaded from the CCDC.
;
_cell_angle_alpha 90
_cell_angle_beta 90
_cell_angle_gamma 90
_cell_formula_units_Z 16
_cell_length_a 24.9430(13)
_cell_length_b 32.1607(18)
_cell_length_c 42.160(2)
_cell_measurement_reflns_used 9930
_cell_measurement_temperature 170.00
_cell_measurement_theta_max 38.264
_cell_measurement_theta_min 2.558
_cell_volume 33820(3)
_computing_cell_refinement 'SAINT V8.40B (?, 2016)'
_computing_data_reduction 'SAINT V8.40B (?, 2016)'
_computing_molecular_graphics 'Olex2 1.5 (Dolomanov et al., 2009)'
_computing_publication_material 'Olex2 1.5 (Dolomanov et al., 2009)'
_computing_structure_refinement 'SHELXL 2018/3 (Sheldrick, 2015)'
_computing_structure_solution 'SHELXT 2018/2 (Sheldrick, 2018)'
_diffrn_ambient_temperature 170.00
_diffrn_measured_fraction_theta_full 0.983
_diffrn_measured_fraction_theta_max 0.978
_diffrn_measurement_device_type 'Bruker D8 Venture'
_diffrn_measurement_method '\w and \f scans'
_diffrn_radiation_type GaK\a
_diffrn_radiation_wavelength 1.34139
_diffrn_reflns_av_R_equivalents 0.1432
_diffrn_reflns_av_unetI/netI 0.1122
_diffrn_reflns_Laue_measured_fraction_full 0.983
_diffrn_reflns_Laue_measured_fraction_max 0.978
_diffrn_reflns_limit_h_max 26
_diffrn_reflns_limit_h_min -30
_diffrn_reflns_limit_k_max 38
_diffrn_reflns_limit_k_min -38
_diffrn_reflns_limit_l_max 50
_diffrn_reflns_limit_l_min -39
_diffrn_reflns_number 265726
_diffrn_reflns_point_group_measured_fraction_full 0.983
_diffrn_reflns_point_group_measured_fraction_max 0.978
_diffrn_reflns_theta_full 53.594
_diffrn_reflns_theta_max 54.109
_diffrn_reflns_theta_min 3.360
_diffrn_source_current 3.57
_diffrn_source_power 0.24957869999999996
_diffrn_source_voltage 69.91
_exptl_absorpt_coefficient_mu 2.106
_exptl_absorpt_correction_T_max 0.7506
_exptl_absorpt_correction_T_min 0.6316
_exptl_absorpt_correction_type multi-scan
_exptl_absorpt_process_details
;
SADABS-2016/2 (Bruker,2016/2) was used for absorption correction.
wR2(int) was 0.1053 before and 0.0766 after correction.
The Ratio of minimum to maximum transmission is 0.8415.
The \l/2 correction factor is Not present.
;
_exptl_crystal_colour red
_exptl_crystal_colour_primary red
_exptl_crystal_density_diffrn 1.297
_exptl_crystal_description block
_exptl_crystal_F_000 13648
_exptl_crystal_size_max 0.13
_exptl_crystal_size_mid 0.08
_exptl_crystal_size_min 0.06
_refine_diff_density_max 0.962
_refine_diff_density_min -0.519
_refine_diff_density_rms 0.110
_refine_ls_extinction_method none
_refine_ls_goodness_of_fit_ref 1.364
_refine_ls_hydrogen_treatment constr
_refine_ls_matrix_type full
_refine_ls_number_parameters 1825
_refine_ls_number_reflns 30530
_refine_ls_number_restraints 10
_refine_ls_restrained_S_all 1.364
_refine_ls_R_factor_all 0.2141
_refine_ls_R_factor_gt 0.1440
_refine_ls_shift/su_max 0.000
_refine_ls_shift/su_mean 0.000
_refine_ls_structure_factor_coef Fsqd
_refine_ls_weighting_details 'w=1/[\s^2^(Fo^2^)+(0.2000P)^2^] where P=(Fo^2^+2Fc^2^)/3'
_refine_ls_weighting_scheme calc
_refine_ls_wR_factor_gt 0.3834
_refine_ls_wR_factor_ref 0.4326
_reflns_Friedel_coverage 0.000
_reflns_number_gt 14406
_reflns_number_total 30530
_reflns_threshold_expression 'I > 2\s(I)'
_cod_data_source_file d6cc02248k2.cif
_cod_data_source_block 250421_ht92
_cod_original_formula_sum 'C93.50 H73 B4 Cl9 N6 O0.50'
_cod_database_code 7135809
_shelx_shelxl_version_number 2018/3
_shelx_space_group_comment
;
The symmetry employed for this shelxl refinement is uniquely defined
by the following loop, which should always be used as a source of
symmetry information in preference to the above space-group names.
They are only intended as comments.
;
_shelx_estimated_absorpt_t_max 0.884
_shelx_estimated_absorpt_t_min 0.771
_olex2_refinement_description
;
1. Fixed Uiso
 At 1.2 times of:
  All C(H) groups
 At 1.5 times of:
  All C(H,H,H) groups
2. Restrained distances
 H15K-H17C_$1
 2.1 with sigma of 0.001
3. Rigid bond restraints
 C151, C158
 with sigma for 1-2 distances of 0.001 and sigma for 1-3 distances of 0.002
 C168, C177
 with sigma for 1-2 distances of 0.001 and sigma for 1-3 distances of 0.002
 C128, C132
 with sigma for 1-2 distances of 0.001 and sigma for 1-3 distances of 0.002
 N10, C97
 with sigma for 1-2 distances of 0.001 and sigma for 1-3 distances of 0.002
 C29, C36
 with sigma for 1-2 distances of 0.001 and sigma for 1-3 distances of 0.002
 C178, C177, C167
 with sigma for 1-2 distances of 0.001 and sigma for 1-3 distances of 0.002
 C95, C99
 with sigma for 1-2 distances of 0.001 and sigma for 1-3 distances of 0.002
4.a Aromatic/amide H refined with riding coordinates:
 C2(H2), C5(H5), C7(H7), C24(H24), C25(H25), C26(H26), C47(H47), C50(H50),
 C52(H52), C59(H59), C66(H66), C67(H67), C68(H68), C71(H71), C76(H76), C77(H77),
  C79(H79), C87(H87), C92(H92), C93(H93), C96(H96), C106(H106), C107(H107),
 C108(H108), C109(H109), C110(H110), C112(H112), C113(H113), C118(H118),
 C128(H128), C133(H133), C134(H134), C29(H29), C32(H32), C36(H36), C53(H53),
 C54(H54), C55(H55), C63(H63), C86(H86), C98(H98), C99(H99), C102(H102),
 C114(H114), C115(H115), C116(H116), C120(H120), C125(H125), C129(H129),
 C130(H130), C136(H136), C141(H141), C142(H142), C146(H146), C148(H148),
 C152(H152), C161(H161), C162(H162), C168(H168), C170(H170), C172(H172),
 C173(H173), C176(H176), C178(H178)
4.b Idealised Me refined as rotating group:
 C103(H10A,H10B,H10C), C105(H10D,H10E,H10F), C121(H12A,H12B,H12C), C123(H12D,
 H12E,H12F), C131(H13A,H13B,H13C), C135(H13D,H13E,H13F), C150(H15A,H15B,H15C),
 C154(H15D,H15E,H15F), C159(H15G,H15H,H15I), C160(H16A,H16B,H16C), C164(H16D,
 H16E,H16F), C165(H16G,H16H,H16I), C94(H94A,H94B,H94C), C119(H11A,H11B,H11C),
 C140(H14A,H14B,H14C), C147(H14D,H14E,H14F), C155(H15J,H15K,H15L), C158(H15M,
 H15N,H15O), C166(H16J,H16K,H16L), C169(H16M,H16N,H16O), C171(H17A,H17B,H17C),
 C174(H17D,H17E,H17F), C179(H17G,H17H,H17I), C180(H18A,H18B,H18C)
;
_smtbx_masks_special_details
;
A solvent mask was calculated and 2966 electrons were 
found in a volume of 9702\%A^3^ in 2 voids per unit cell. 
This is consistent with the presence of 
3[CHCl3], 0.5[CH3OH] per Asymmetric Unit 
which account for 2928 electrons 
per unit cell.
;
_smtbx_masks_void_probe_radius 1.2
_smtbx_masks_void_truncation_radius 1.2
_olex2_submission_special_instructions 'No special instructions were received'

loop_
_space_group_symop_operation_xyz
'x, y, z'
'-x+1/2, -y, z+1/2'
'-x, y+1/2, -z+1/2'
'x+1/2, -y+1/2, -z'
'-x, -y, -z'
'x-1/2, y, -z-1/2'
'x, -y-1/2, z-1/2'
'-x-1/2, y-1/2, z'

loop_
_atom_site_label
_atom_site_type_symbol
_atom_site_fract_x
_atom_site_fract_y
_atom_site_fract_z
_atom_site_U_iso_or_equiv
_atom_site_adp_type
_atom_site_occupancy
_atom_site_site_symmetry_order
_atom_site_calc_flag
_atom_site_refinement_flags_posn
_atom_site_refinement_flags_adp
_atom_site_refinement_flags_occupancy
_atom_site_disorder_assembly
_atom_site_disorder_group
N1 N 0.32007(19) 0.47555(15) 0.67370(12) 0.0652(13) Uani 1 1 d . . . . .
N2 N 0.60879(17) 0.25701(14) 0.68468(10) 0.0546(11) Uani 1 1 d . . . . .
N3 N 0.50012(19) 0.48560(14) 0.71396(11) 0.0614(12) Uani 1 1 d . . . . .
N4 N 0.43503(17) 0.35634(13) 0.67384(11) 0.0571(11) Uani 1 1 d . . . . .
N7 N 0.78578(19) 0.20896(15) 0.70939(11) 0.0650(13) Uani 1 1 d . . . . .
N9 N 0.75280(17) 0.35412(14) 0.69219(11) 0.0579(11) Uani 1 1 d . . . . .
C1 C 0.5594(2) 0.42572(17) 0.72187(13) 0.0546(13) Uani 1 1 d . . . . .
C2 C 0.6024(2) 0.40855(19) 0.73993(15) 0.0688(16) Uani 1 1 d . . . . .
H2 H 0.611328 0.380043 0.737287 0.083 Uiso 1 1 calc R U . . .
C3 C 0.5870(2) 0.21788(17) 0.68169(13) 0.0548(13) Uani 1 1 d . . . . .
C4 C 0.7720(3) 0.16637(18) 0.70760(13) 0.0633(15) Uani 1 1 d . . . . .
C5 C 0.3367(3) 0.26615(19) 0.64062(15) 0.0692(16) Uani 1 1 d . . . . .
H5 H 0.314735 0.244390 0.632649 0.083 Uiso 1 1 calc R U . . .
C6 C 0.3151(2) 0.51961(18) 0.68040(15) 0.0638(15) Uani 1 1 d . . . . .
C7 C 0.4140(2) 0.48230(18) 0.69001(13) 0.0598(14) Uani 1 1 d . . . . .
H7 H 0.409334 0.511440 0.692509 0.072 Uiso 1 1 calc R U . . .
C8 C 0.3708(2) 0.45652(18) 0.67784(13) 0.0599(14) Uani 1 1 d . . . . .
C10 C 0.5462(2) 0.46759(18) 0.72828(13) 0.0567(14) Uani 1 1 d . . . . .
C11 C 0.7214(2) 0.15348(18) 0.69793(13) 0.0582(14) Uani 1 1 d . . . . .
C12 C 0.3762(2) 0.41409(19) 0.67211(13) 0.0603(15) Uani 1 1 d . . . . .
C14 C 0.4924(2) 0.52959(19) 0.71825(14) 0.0619(15) Uani 1 1 d . . . . .
C15 C 0.4629(2) 0.46303(18) 0.69801(14) 0.0622(15) Uani 1 1 d . . . . .
C16 C 0.2746(2) 0.4535(2) 0.66349(13) 0.0622(15) Uani 1 1 d . . . . .
C17 C 0.4274(2) 0.39715(17) 0.67857(13) 0.0580(14) Uani 1 1 d . . . . .
C19 C 0.4708(2) 0.42108(17) 0.69238(13) 0.0567(14) Uani 1 1 d . . . . .
C21 C 0.3971(2) 0.32866(17) 0.66301(12) 0.0547(13) Uani 1 1 d . . . . .
C22 C 0.7497(3) 0.2407(2) 0.70267(13) 0.0666(16) Uani 1 1 d . . . . .
C24 C 0.3879(2) 0.25746(19) 0.64846(14) 0.0626(15) Uani 1 1 d . . . . .
H24 H 0.401822 0.230214 0.645714 0.075 Uiso 1 1 calc R U . . .
C25 C 0.6391(3) 0.41811(17) 0.66349(14) 0.0624(15) Uani 1 1 d . . . . .
H25 H 0.601710 0.415852 0.659614 0.075 Uiso 1 1 calc R U . . .
C26 C 0.3138(3) 0.30745(19) 0.64388(13) 0.0645(15) Uani 1 1 d . . . . .
H26 H 0.277379 0.311991 0.638196 0.077 Uiso 1 1 calc R U . . .
C27 C 0.7325(2) 0.31381(18) 0.69551(12) 0.0550(14) Uani 1 1 d . . . . .
C28 C 0.5308(2) 0.22209(17) 0.67470(14) 0.0617(15) Uani 1 1 d . . . . .
C33 C 0.5192(2) 0.26721(16) 0.67498(12) 0.0512(13) Uani 1 1 d . . . . .
C34 C 0.2771(2) 0.41074(18) 0.65674(14) 0.0615(15) Uani 1 1 d . . . . .
C35 C 0.6632(2) 0.26547(18) 0.69139(12) 0.0546(14) Uani 1 1 d . . . . .
C38 C 0.6961(2) 0.23032(18) 0.69585(12) 0.0546(13) Uani 1 1 d . . . . .
C41 C 0.6158(2) 0.18049(16) 0.68487(12) 0.0539(13) Uani 1 1 d . . . . .
C42 C 0.3439(2) 0.33993(17) 0.65502(13) 0.0589(14) Uani 1 1 d . . . . .
C43 C 0.4199(2) 0.28912(18) 0.66066(13) 0.0575(14) Uani 1 1 d . . . . .
C44 C 0.6782(2) 0.30663(16) 0.69112(13) 0.0537(13) Uani 1 1 d . . . . .
C45 C 0.4843(2) 0.33433(16) 0.67765(13) 0.0532(13) Uani 1 1 d . . . . .
C46 C 0.3025(3) 0.53098(19) 0.71148(14) 0.0679(16) Uani 1 1 d . . . . .
C47 C 0.7688(3) 0.28115(18) 0.70246(14) 0.0645(15) Uani 1 1 d . . . . .
H47 H 0.805415 0.286882 0.706878 0.077 Uiso 1 1 calc R U . . .
C48 C 0.8777(3) 0.2211(2) 0.69477(15) 0.0718(17) Uani 1 1 d . . . . .
C49 C 0.6661(2) 0.38317(18) 0.67587(14) 0.0630(15) Uani 1 1 d . . . . .
C50 C 0.6639(2) 0.45531(19) 0.65670(17) 0.0748(18) Uani 1 1 d . . . . .
H50 H 0.644849 0.477723 0.647293 0.090 Uiso 1 1 calc R U . . .
C51 C 0.5695(2) 0.28730(17) 0.68221(13) 0.0580(14) Uani 1 1 d . . . . .
C52 C 0.5837(3) 0.14494(18) 0.68001(13) 0.0677(16) Uani 1 1 d . . . . .
H52 H 0.600067 0.118304 0.681179 0.081 Uiso 1 1 calc R U . . .
C56 C 0.8394(3) 0.2211(2) 0.71867(15) 0.0708(17) Uani 1 1 d . . . . .
C57 C 0.4757(3) 0.29227(18) 0.67053(14) 0.0651(16) Uani 1 1 d . . . . .
C59 C 0.8121(3) 0.1371(2) 0.71346(16) 0.0814(19) Uani 1 1 d . . . . .
H59 H 0.846240 0.146235 0.720576 0.098 Uiso 1 1 calc R U . . .
C61 C 0.4586(2) 0.54359(19) 0.74278(14) 0.0621(15) Uani 1 1 d . . . . .
C64 C 0.5318(2) 0.35524(17) 0.68629(13) 0.0565(14) Uani 1 1 d . . . . .
C65 C 0.5783(2) 0.32964(17) 0.68557(13) 0.0586(14) Uani 1 1 d . . . . .
C66 C 0.5778(2) 0.49095(17) 0.74817(15) 0.0669(16) Uani 1 1 d . . . . .
H66 H 0.570503 0.519801 0.750362 0.080 Uiso 1 1 calc R U . . .
C67 C 0.7149(3) 0.11014(19) 0.69371(14) 0.0709(17) Uani 1 1 d . . . . .
H67 H 0.681090 0.100081 0.686668 0.085 Uiso 1 1 calc R U . . .
C68 C 0.5026(3) 0.18612(18) 0.66999(14) 0.0659(16) Uani 1 1 d . . . . .
H68 H 0.465717 0.187313 0.664394 0.079 Uiso 1 1 calc R U . . .
C70 C 0.8226(3) 0.3759(2) 0.72865(16) 0.0751(18) Uani 1 1 d . . . . .
C71 C 0.6309(3) 0.4320(2) 0.76086(14) 0.0667(16) Uani 1 1 d . . . . .
H71 H 0.658782 0.419306 0.772772 0.080 Uiso 1 1 calc R U . . .
C72 C 0.8098(2) 0.36132(18) 0.69916(14) 0.0594(14) Uani 1 1 d . . . . .
C73 C 0.8458(3) 0.3538(2) 0.67597(16) 0.0757(18) Uani 1 1 d . . . . .
C76 C 0.2261(3) 0.4753(2) 0.66200(14) 0.0732(17) Uani 1 1 d . . . . .
H76 H 0.225340 0.504018 0.667207 0.088 Uiso 1 1 calc R U . . .
C77 C 0.8032(3) 0.0962(2) 0.70923(18) 0.083(2) Uani 1 1 d . . . . .
H77 H 0.831380 0.077080 0.713317 0.099 Uiso 1 1 calc R U . . .
C79 C 0.8993(3) 0.2510(2) 0.75471(15) 0.0793(19) Uani 1 1 d . . . . .
H79 H 0.906369 0.261208 0.775455 0.095 Uiso 1 1 calc R U . . .
C80 C 0.3296(2) 0.5476(2) 0.65723(15) 0.0666(16) Uani 1 1 d . . . . .
C84 C 0.7217(2) 0.38828(18) 0.68071(13) 0.0604(15) Uani 1 1 d . . . . .
C87 C 0.9298(3) 0.2374(2) 0.70262(16) 0.0776(18) Uani 1 1 d . . . . .
H87 H 0.956918 0.237891 0.686806 0.093 Uiso 1 1 calc R U . . .
C88 C 0.9410(3) 0.2520(2) 0.73198(18) 0.0760(18) Uani 1 1 d . . . . .
C89 C 0.5180(3) 0.5580(2) 0.69781(18) 0.0814(19) Uani 1 1 d . . . . .
C91 C 0.3171(3) 0.6026(3) 0.6964(2) 0.088(2) Uani 1 1 d . . . . .
C92 C 0.7555(3) 0.0816(2) 0.69937(16) 0.083(2) Uani 1 1 d . . . . .
H92 H 0.749755 0.052683 0.696372 0.100 Uiso 1 1 calc R U . . .
C93 C 0.3271(3) 0.5903(2) 0.6668(2) 0.083(2) Uani 1 1 d . . . . .
H93 H 0.332867 0.611015 0.651084 0.099 Uiso 1 1 calc R U . . .
C96 C 0.7183(3) 0.45867(19) 0.66426(18) 0.0773(19) Uani 1 1 d . . . . .
H96 H 0.735802 0.484649 0.661499 0.093 Uiso 1 1 calc R U . . .
C101 C 0.8518(3) 0.2369(2) 0.74835(17) 0.0780(18) Uani 1 1 d . . . . .
C103 C 0.8304(3) 0.3370(2) 0.64383(15) 0.0797(19) Uani 1 1 d . . . . .
H10A H 0.818981 0.308008 0.645929 0.119 Uiso 1 1 calc R U . . .
H10B H 0.861268 0.338646 0.629536 0.119 Uiso 1 1 calc R U . . .
H10C H 0.800805 0.353585 0.635137 0.119 Uiso 1 1 calc R U . . .
C105 C 0.2878(3) 0.4990(2) 0.73678(17) 0.091(2) Uani 1 1 d . . . . .
H10D H 0.319548 0.482632 0.742337 0.136 Uiso 1 1 calc R U . . .
H10E H 0.259847 0.480464 0.728533 0.136 Uiso 1 1 calc R U . . .
H10F H 0.274393 0.513339 0.755697 0.136 Uiso 1 1 calc R U . . .
C106 C 0.8990(3) 0.3614(2) 0.68271(17) 0.0768(18) Uani 1 1 d . . . . .
H106 H 0.925258 0.356272 0.666835 0.092 Uiso 1 1 calc R U . . .
C107 C 0.4522(3) 0.58642(19) 0.74626(16) 0.0706(16) Uani 1 1 d . . . . .
H107 H 0.431370 0.596335 0.763529 0.085 Uiso 1 1 calc R U . . .
C108 C 0.3020(3) 0.5739(2) 0.71915(19) 0.0789(19) Uani 1 1 d . . . . .
H108 H 0.291320 0.582809 0.739676 0.095 Uiso 1 1 calc R U . . .
C109 C 0.5281(3) 0.14737(19) 0.67345(15) 0.0710(17) Uani 1 1 d . . . . .
H109 H 0.507835 0.122531 0.671354 0.085 Uiso 1 1 calc R U . . .
C110 C 0.7465(3) 0.42606(19) 0.67534(16) 0.0747(18) Uani 1 1 d . . . . .
H110 H 0.783712 0.429053 0.679501 0.090 Uiso 1 1 calc R U . . .
C112 C 0.1803(3) 0.4559(2) 0.65323(17) 0.0790(19) Uani 1 1 d . . . . .
H112 H 0.148081 0.471530 0.651990 0.095 Uiso 1 1 calc R U . . .
C113 C 0.6202(3) 0.4738(2) 0.76522(18) 0.088(2) Uani 1 1 d . . . . .
H113 H 0.641088 0.490182 0.779330 0.106 Uiso 1 1 calc R U . . .
C118 C 0.2292(3) 0.3918(2) 0.64728(18) 0.083(2) Uani 1 1 d . . . . .
H118 H 0.229580 0.363232 0.641473 0.099 Uiso 1 1 calc R U . . .
C121 C 0.4355(3) 0.5141(2) 0.76558(16) 0.086(2) Uani 1 1 d . . . . .
H12A H 0.464483 0.499386 0.776609 0.129 Uiso 1 1 calc R U . . .
H12B H 0.413065 0.493944 0.754287 0.129 Uiso 1 1 calc R U . . .
H12C H 0.413675 0.529206 0.781068 0.129 Uiso 1 1 calc R U . . .
C123 C 0.8654(3) 0.2092(3) 0.66100(18) 0.097(2) Uani 1 1 d . . . . .
H12D H 0.845528 0.182964 0.660708 0.145 Uiso 1 1 calc R U . . .
H12E H 0.898991 0.205974 0.649206 0.145 Uiso 1 1 calc R U . . .
H12F H 0.843691 0.231083 0.651098 0.145 Uiso 1 1 calc R U . . .
C126 C 0.4742(3) 0.61458(19) 0.72625(17) 0.0727(17) Uani 1 1 d . . . . .
C128 C 0.8773(3) 0.3836(2) 0.73451(19) 0.0819(18) Uani 1 1 d . U . . .
H128 H 0.887857 0.394234 0.754580 0.098 Uiso 1 1 calc R U . . .
C131 C 0.3450(3) 0.5360(2) 0.62517(17) 0.0823(19) Uani 1 1 d . . . . .
H13A H 0.381684 0.525034 0.625338 0.124 Uiso 1 1 calc R U . . .
H13B H 0.343339 0.560482 0.611374 0.124 Uiso 1 1 calc R U . . .
H13C H 0.320473 0.514620 0.617196 0.124 Uiso 1 1 calc R U . . .
C132 C 0.9152(3) 0.3762(2) 0.7121(2) 0.089(2) Uani 1 1 d . U . . .
C133 C 0.1791(3) 0.4144(2) 0.64611(18) 0.084(2) Uani 1 1 d . . . . .
H133 H 0.146556 0.400925 0.640582 0.101 Uiso 1 1 calc R U . . .
C134 C 0.5090(3) 0.5999(2) 0.7032(2) 0.089(2) Uani 1 1 d . . . . .
H134 H 0.527560 0.619563 0.690419 0.107 Uiso 1 1 calc R U . . .
C135 C 0.7812(3) 0.3804(3) 0.75373(17) 0.100(2) Uani 1 1 d . . . . .
H13D H 0.751576 0.397341 0.745712 0.150 Uiso 1 1 calc R U . . .
H13E H 0.797093 0.393862 0.772333 0.150 Uiso 1 1 calc R U . . .
H13F H 0.767770 0.352818 0.759697 0.150 Uiso 1 1 calc R U . . .
C150 C 0.9971(3) 0.2688(2) 0.74031(19) 0.096(2) Uani 1 1 d . . . . .
H15A H 0.993915 0.297377 0.748240 0.144 Uiso 1 1 calc R U . . .
H15B H 1.019750 0.268596 0.721310 0.144 Uiso 1 1 calc R U . . .
H15C H 1.013387 0.251278 0.756696 0.144 Uiso 1 1 calc R U . . .
C154 C 0.5550(3) 0.5420(2) 0.6719(2) 0.099(2) Uani 1 1 d . . . . .
H15D H 0.582540 0.524111 0.681343 0.148 Uiso 1 1 calc R U . . .
H15E H 0.572216 0.565557 0.661244 0.148 Uiso 1 1 calc R U . . .
H15F H 0.534163 0.525989 0.656450 0.148 Uiso 1 1 calc R U . . .
C159 C 0.3127(3) 0.6485(2) 0.7050(3) 0.126(3) Uani 1 1 d . . . . .
H15G H 0.343608 0.663556 0.696312 0.189 Uiso 1 1 calc R U . . .
H15H H 0.312084 0.651562 0.728082 0.189 Uiso 1 1 calc R U . . .
H15I H 0.279619 0.659957 0.695974 0.189 Uiso 1 1 calc R U . . .
C160 C 0.4657(3) 0.6602(2) 0.7319(2) 0.102(2) Uani 1 1 d . . . . .
H16A H 0.444036 0.664053 0.751055 0.152 Uiso 1 1 calc R U . . .
H16B H 0.447074 0.672354 0.713671 0.152 Uiso 1 1 calc R U . . .
H16C H 0.500498 0.673881 0.734660 0.152 Uiso 1 1 calc R U . . .
C164 C 0.9739(3) 0.3852(3) 0.7189(2) 0.115(3) Uani 1 1 d . . . . .
H16D H 0.995786 0.375814 0.700924 0.172 Uiso 1 1 calc R U . . .
H16E H 0.984862 0.370315 0.738092 0.172 Uiso 1 1 calc R U . . .
H16F H 0.978841 0.415107 0.721946 0.172 Uiso 1 1 calc R U . . .
C165 C 0.8046(3) 0.2398(3) 0.77230(16) 0.101(2) Uani 1 1 d . . . . .
H16G H 0.789396 0.267908 0.771770 0.152 Uiso 1 1 calc R U . . .
H16H H 0.817679 0.233738 0.793712 0.152 Uiso 1 1 calc R U . . .
H16I H 0.776804 0.219604 0.766512 0.152 Uiso 1 1 calc R U . . .
B1 B 0.5243(3) 0.4008(2) 0.69961(16) 0.0563(16) Uani 1 1 d . . . . .
B2 B 0.6766(3) 0.1869(2) 0.69273(16) 0.067(2) Uani 1 1 d . . . . .
B3 B 0.3301(3) 0.3872(2) 0.66012(15) 0.0591(17) Uani 1 1 d . . . . .
B6 B 0.6384(3) 0.3423(2) 0.68455(14) 0.0561(16) Uani 1 1 d . . . . .
N5 N 0.5478(2) 0.18439(15) 0.59534(11) 0.0631(12) Uani 1 1 d . . . . .
N6 N 0.45546(19) 0.05470(16) 0.59791(13) 0.0717(14) Uani 1 1 d . . . . .
N8 N 0.6479(2) 0.05842(17) 0.60212(12) 0.0723(14) Uani 1 1 d . . . . .
N10 N 0.2480(2) 0.2063(2) 0.53357(12) 0.0790(14) Uani 1 1 d . U . . .
N11 N 0.3912(2) 0.29369(18) 0.56969(11) 0.0689(13) Uani 1 1 d . . . . .
N12 N 0.2167(3) 0.3509(2) 0.54648(13) 0.0929(18) Uani 1 1 d . . . . .
C9 C 0.6433(2) 0.1967(2) 0.60599(12) 0.0643(16) Uani 1 1 d . . . . .
C13 C 0.5912(2) 0.21134(17) 0.60046(13) 0.0558(14) Uani 1 1 d . . . . .
C18 C 0.5501(2) 0.14127(18) 0.59580(13) 0.0585(14) Uani 1 1 d . . . . .
C20 C 0.3994(2) 0.1168(2) 0.59927(13) 0.0658(16) Uani 1 1 d . . . . .
C23 C 0.5025(2) 0.0780(2) 0.59636(14) 0.0662(16) Uani 1 1 d . . . . .
C29 C 0.6645(3) 0.27146(19) 0.61205(15) 0.0698(16) Uani 1 1 d . U . . .
H29 H 0.689802 0.292314 0.617572 0.084 Uiso 1 1 calc R U . . .
C30 C 0.4053(2) 0.0737(2) 0.60048(14) 0.0679(16) Uani 1 1 d . . . . .
C31 C 0.5002(2) 0.12082(19) 0.59448(13) 0.0609(15) Uani 1 1 d . . . . .
C32 C 0.3677(3) 0.1379(2) 0.53101(16) 0.0724(17) Uani 1 1 d . . . . .
H32 H 0.405180 0.139342 0.534865 0.087 Uiso 1 1 calc R U . . .
C36 C 0.6798(3) 0.2301(2) 0.61157(15) 0.0724(16) Uani 1 1 d . U . . .
H36 H 0.716483 0.223576 0.615126 0.087 Uiso 1 1 calc R U . . .
C37 C 0.6376(2) -0.0149(2) 0.61946(14) 0.0672(16) Uani 1 1 d . . . . .
C39 C 0.4609(3) 0.0102(2) 0.60262(17) 0.0744(18) Uani 1 1 d . . . . .
C40 C 0.6010(2) 0.12403(19) 0.60018(13) 0.0620(15) Uani 1 1 d . . . . .
C53 C 0.6133(2) 0.2823(2) 0.60462(14) 0.0657(16) Uani 1 1 d . . . . .
H53 H 0.603908 0.310883 0.603039 0.079 Uiso 1 1 calc R U . . .
C54 C 0.3474(2) 0.1337(2) 0.60641(14) 0.0658(16) Uani 1 1 d . . . . .
H54 H 0.343101 0.163049 0.607417 0.079 Uiso 1 1 calc R U . . .
C55 C 0.5521(3) 0.0573(2) 0.59751(15) 0.0744(17) Uani 1 1 d . . . . .
H55 H 0.552827 0.027778 0.596307 0.089 Uiso 1 1 calc R U . . .
C58 C 0.5744(3) 0.25198(19) 0.59932(12) 0.0627(15) Uani 1 1 d . . . . .
C60 C 0.6001(2) 0.0791(2) 0.60037(14) 0.0635(15) Uani 1 1 d . . . . .
C62 C 0.6467(3) 0.0029(2) 0.56338(16) 0.0783(18) Uani 1 1 d . . . . .
C63 C 0.3594(3) 0.0483(2) 0.60609(14) 0.0756(18) Uani 1 1 d . . . . .
H63 H 0.362776 0.018841 0.606294 0.091 Uiso 1 1 calc R U . . .
C69 C 0.6970(2) 0.07785(18) 0.60638(13) 0.0592(14) Uani 1 1 d . . . . .
C74 C 0.3362(3) 0.1728(2) 0.53848(15) 0.083(2) Uani 1 1 d . . . . .
C75 C 0.4254(2) 0.2616(2) 0.57532(13) 0.0642(16) Uani 1 1 d . . . . .
C78 C 0.6460(2) 0.01427(19) 0.59413(15) 0.0649(15) Uani 1 1 d . . . . .
C81 C 0.4742(3) 0.2796(2) 0.58568(15) 0.0722(17) Uani 1 1 d . . . . .
C82 C 0.2803(3) 0.1729(3) 0.52969(15) 0.0797(19) Uani 1 1 d . . . . .
C83 C 0.5020(2) 0.20798(19) 0.58911(14) 0.0634(15) Uani 1 1 d . . . . .
C85 C 0.4643(3) -0.0052(2) 0.63340(16) 0.0740(17) Uani 1 1 d . . . . .
C86 C 0.3030(3) 0.1080(3) 0.61193(15) 0.082(2) Uani 1 1 d . . . . .
H86 H 0.268546 0.119425 0.616070 0.098 Uiso 1 1 calc R U . . .
C90 C 0.5163(2) 0.2511(2) 0.59130(14) 0.0629(15) Uani 1 1 d . . . . .
C94 C 0.6327(3) -0.0008(2) 0.65282(16) 0.085(2) Uani 1 1 d . . . . .
H94A H 0.668161 -0.000706 0.662788 0.127 Uiso 1 1 calc R U . . .
H94B H 0.608924 -0.019699 0.664435 0.127 Uiso 1 1 calc R U . . .
H94C H 0.617693 0.027372 0.653271 0.127 Uiso 1 1 calc R U . . .
C95 C 0.6323(4) -0.0679(3) 0.5802(2) 0.120(3) Uani 1 1 d . U . . .
C97 C 0.2666(3) 0.2438(2) 0.54253(14) 0.0753(17) Uani 1 1 d . U . . .
C98 C 0.3109(3) 0.0663(2) 0.61114(16) 0.0771(18) Uani 1 1 d . . . . .
H98 H 0.280805 0.048712 0.614303 0.093 Uiso 1 1 calc R U . . .
C99 C 0.6377(3) -0.0382(2) 0.55567(18) 0.092(2) Uani 1 1 d . U . . .
H99 H 0.635057 -0.046523 0.534099 0.111 Uiso 1 1 calc R U . . .
C100 C 0.4519(2) 0.19166(19) 0.58288(14) 0.0652(15) Uani 1 1 d . . . . .
C102 C 0.3469(3) 0.1012(3) 0.51822(16) 0.096(2) Uani 1 1 d . . . . .
H102 H 0.369460 0.078160 0.513585 0.115 Uiso 1 1 calc R U . . .
C104 C 0.4120(3) 0.2203(2) 0.57181(14) 0.0700(17) Uani 1 1 d . . . . .
C111 C 0.3208(3) 0.2486(2) 0.55314(13) 0.0695(17) Uani 1 1 d . . . . .
C114 C 0.4950(3) 0.3580(2) 0.59831(17) 0.0777(18) Uani 1 1 d . . . . .
H114 H 0.530413 0.354984 0.606257 0.093 Uiso 1 1 calc R U . . .
C115 C 0.6309(3) -0.0558(2) 0.61239(18) 0.0833(19) Uani 1 1 d . . . . .
H115 H 0.625529 -0.075808 0.628685 0.100 Uiso 1 1 calc R U . . .
C116 C 0.4710(3) -0.0475(2) 0.6362(2) 0.088(2) Uani 1 1 d . . . . .
H116 H 0.473356 -0.059055 0.656836 0.105 Uiso 1 1 calc R U . . .
C117 C 0.4679(3) 0.3239(2) 0.58764(15) 0.0754(18) Uani 1 1 d . . . . .
C119 C 0.4620(3) 0.0218(2) 0.66064(17) 0.092(2) Uani 1 1 d . . . . .
H11A H 0.486593 0.045219 0.657582 0.137 Uiso 1 1 calc R U . . .
H11B H 0.472478 0.006228 0.679638 0.137 Uiso 1 1 calc R U . . .
H11C H 0.425378 0.032286 0.663230 0.137 Uiso 1 1 calc R U . . .
C120 C 0.4693(4) -0.0584(3) 0.5805(2) 0.114(3) Uani 1 1 d . . . . .
H120 H 0.469856 -0.076747 0.562870 0.137 Uiso 1 1 calc R U . . .
C122 C 0.4629(3) -0.0157(2) 0.57511(18) 0.084(2) Uani 1 1 d . . . . .
C124 C 0.7012(2) 0.12219(19) 0.61006(14) 0.0653(15) Uani 1 1 d . . . . .
C125 C 0.7440(2) 0.0526(2) 0.60955(16) 0.0759(17) Uani 1 1 d . . . . .
H125 H 0.740327 0.023301 0.607897 0.091 Uiso 1 1 calc R U . . .
C127 C 0.4125(3) 0.3312(2) 0.57809(14) 0.0733(18) Uani 1 1 d . . . . .
C129 C 0.2588(3) 0.1335(3) 0.51705(18) 0.097(2) Uani 1 1 d . . . . .
H129 H 0.221666 0.132500 0.512136 0.117 Uiso 1 1 calc R U . . .
C130 C 0.2875(3) 0.0993(3) 0.51204(18) 0.097(2) Uani 1 1 d . . . . .
H130 H 0.271006 0.074383 0.504789 0.116 Uiso 1 1 calc R U . . .
C136 C 0.4188(3) 0.4022(2) 0.58904(16) 0.0817(19) Uani 1 1 d . . . . .
H136 H 0.404054 0.429366 0.590584 0.098 Uiso 1 1 calc R U . . .
C137 C 0.1905(3) 0.2008(3) 0.52526(17) 0.086(2) Uani 1 1 d . . . . .
C138 C 0.3372(3) 0.2877(2) 0.56028(15) 0.0772(18) Uani 1 1 d . . . . .
C139 C 0.3875(3) 0.3698(2) 0.57826(14) 0.0759(18) Uani 1 1 d . . . . .
C140 C 0.6584(4) 0.0340(3) 0.53743(17) 0.105(3) Uani 1 1 d . . . . .
H14A H 0.624976 0.047289 0.530712 0.158 Uiso 1 1 calc R U . . .
H14B H 0.674697 0.019613 0.519319 0.158 Uiso 1 1 calc R U . . .
H14C H 0.683262 0.055151 0.545401 0.158 Uiso 1 1 calc R U . . .
C141 C 0.7539(3) 0.1360(2) 0.61586(15) 0.0733(17) Uani 1 1 d . . . . .
H141 H 0.759007 0.165054 0.618426 0.088 Uiso 1 1 calc R U . . .
C142 C 0.4723(3) 0.3952(2) 0.59771(19) 0.093(2) Uani 1 1 d . . . . .
H142 H 0.493494 0.418561 0.603488 0.112 Uiso 1 1 calc R U . . .
C143 C 0.4746(3) -0.0744(2) 0.6101(2) 0.095(2) Uani 1 1 d . . . . .
C144 C 0.2525(3) 0.3189(2) 0.54897(15) 0.0804(19) Uani 1 1 d . . . . .
C145 C 0.1633(4) 0.3450(3) 0.53551(18) 0.100(3) Uani 1 1 d . . . . .
C146 C 0.2318(3) 0.2790(3) 0.54136(16) 0.088(2) Uani 1 1 d . . . . .
H146 H 0.195256 0.275765 0.535567 0.106 Uiso 1 1 calc R U . . .
C147 C 0.6146(5) -0.1118(2) 0.5697(2) 0.123(3) Uani 1 1 d . . . . .
H14D H 0.609844 -0.112291 0.546605 0.185 Uiso 1 1 calc R U . . .
H14E H 0.580569 -0.118921 0.580001 0.185 Uiso 1 1 calc R U . . .
H14F H 0.642010 -0.132128 0.575755 0.185 Uiso 1 1 calc R U . . .
C148 C 0.7986(3) 0.1111(2) 0.61815(18) 0.084(2) Uani 1 1 d . . . . .
H148 H 0.832732 0.123140 0.622005 0.101 Uiso 1 1 calc R U . . .
C149 C 0.3052(3) 0.3257(2) 0.55863(14) 0.0719(17) Uani 1 1 d . . . . .
C151 C 0.1564(5) 0.3478(3) 0.5014(2) 0.117(3) Uani 1 1 d . U . . .
C152 C 0.7938(3) 0.0688(3) 0.61486(17) 0.086(2) Uani 1 1 d . . . . .
H152 H 0.824388 0.051221 0.616237 0.103 Uiso 1 1 calc R U . . .
C153 C 0.2318(4) 0.3924(3) 0.55325(16) 0.100(2) Uani 1 1 d . . . . .
C155 C 0.1356(4) 0.3235(3) 0.5893(2) 0.124(3) Uani 1 1 d . . . . .
H15J H 0.135566 0.293483 0.593280 0.186 Uiso 1 1 calc R U . . .
H15K H 0.108096 0.336837 0.602391 0.186 Uiso 1 1 calc DR U . . .
H15L H 0.170839 0.335014 0.594581 0.186 Uiso 1 1 calc R U . . .
C156 C 0.1240(3) 0.3312(3) 0.55569(19) 0.102(3) Uani 1 1 d . . . . .
C157 C 0.2874(3) 0.4037(3) 0.56379(15) 0.089(2) Uani 1 1 d . . . . .
C158 C 0.2008(5) 0.3593(4) 0.48046(18) 0.148(4) Uani 1 1 d . U . . .
H15M H 0.186655 0.373120 0.461528 0.222 Uiso 1 1 calc R U . . .
H15N H 0.220412 0.334176 0.474156 0.222 Uiso 1 1 calc R U . . .
H15O H 0.225099 0.378171 0.491673 0.222 Uiso 1 1 calc R U . . .
C161 C 0.1924(4) 0.4242(3) 0.54997(18) 0.108(3) Uani 1 1 d . . . . .
H161 H 0.156152 0.417408 0.545276 0.129 Uiso 1 1 calc R U . . .
C162 C 0.1061(6) 0.3386(3) 0.4912(2) 0.130(4) Uani 1 1 d . . . . .
H162 H 0.099412 0.341008 0.469084 0.156 Uiso 1 1 calc R U . . .
C163 C 0.1745(3) 0.2121(3) 0.49520(17) 0.101(3) Uani 1 1 d . . . . .
C166 C 0.4590(4) 0.0007(3) 0.54288(18) 0.110(3) Uani 1 1 d . . . . .
H16J H 0.495101 0.005700 0.534520 0.165 Uiso 1 1 calc R U . . .
H16K H 0.438862 0.026823 0.543132 0.165 Uiso 1 1 calc R U . . .
H16L H 0.440493 -0.019533 0.529366 0.165 Uiso 1 1 calc R U . . .
C167 C 0.1573(3) 0.1874(3) 0.5483(2) 0.106(3) Uani 1 1 d . U . . .
C168 C 0.1220(4) 0.2064(3) 0.4873(2) 0.119(3) Uani 1 1 d . U . . .
H168 H 0.110727 0.210289 0.465960 0.142 Uiso 1 1 calc R U . . .
C169 C 0.1767(4) 0.1772(4) 0.5814(2) 0.153(5) Uani 1 1 d . . . . .
H16M H 0.215717 0.180589 0.582439 0.230 Uiso 1 1 calc R U . . .
H16N H 0.167364 0.148330 0.586550 0.230 Uiso 1 1 calc R U . . .
H16O H 0.159654 0.195889 0.596740 0.230 Uiso 1 1 calc R U . . .
C170 C 0.2938(4) 0.4450(3) 0.5675(2) 0.113(3) Uani 1 1 d . . . . .
H170 H 0.328582 0.454071 0.573667 0.135 Uiso 1 1 calc R U . . .
C171 C 0.4856(4) -0.1206(2) 0.6149(3) 0.158(5) Uani 1 1 d . . . . .
H17A H 0.518269 -0.124073 0.627591 0.238 Uiso 1 1 calc R U . . .
H17B H 0.490408 -0.134042 0.594254 0.238 Uiso 1 1 calc R U . . .
H17C H 0.455300 -0.133388 0.626022 0.238 Uiso 1 1 calc R U . . .
C172 C 0.0767(5) 0.3267(4) 0.5411(3) 0.164(5) Uani 1 1 d . . . . .
H172 H 0.047078 0.323161 0.555032 0.196 Uiso 1 1 calc R U . . .
C173 C 0.2080(4) 0.4658(4) 0.5538(2) 0.133(4) Uani 1 1 d . . . . .
H173 H 0.183235 0.487445 0.549210 0.160 Uiso 1 1 calc R U . . .
C174 C 0.2140(4) 0.2291(3) 0.4695(2) 0.121(3) Uani 1 1 d . . . . .
H17D H 0.247930 0.236947 0.479590 0.182 Uiso 1 1 calc R U . . .
H17E H 0.198203 0.253583 0.459237 0.182 Uiso 1 1 calc R U . . .
H17F H 0.220645 0.207566 0.453552 0.182 Uiso 1 1 calc R U . . .
C175 C 0.0640(5) 0.3263(5) 0.5099(3) 0.151(5) Uani 1 1 d . . . . .
C176 C 0.2561(5) 0.4753(3) 0.5635(2) 0.130(4) Uani 1 1 d . . . . .
H176 H 0.264975 0.503470 0.567890 0.157 Uiso 1 1 calc R U . . .
C177 C 0.0873(4) 0.1956(4) 0.5089(3) 0.137(4) Uani 1 1 d . U . . .
C178 C 0.1016(4) 0.1835(4) 0.5404(3) 0.173(5) Uani 1 1 d . U . . .
H178 H 0.075843 0.173565 0.555133 0.208 Uiso 1 1 calc R U . . .
C179 C 0.0076(5) 0.3179(6) 0.4967(4) 0.239(9) Uani 1 1 d . . . . .
H17G H -0.009215 0.344264 0.490692 0.358 Uiso 1 1 calc R U . . .
H17H H -0.014182 0.304180 0.512992 0.358 Uiso 1 1 calc R U . . .
H17I H 0.010208 0.299833 0.478040 0.358 Uiso 1 1 calc R U . . .
C180 C 0.0227(4) 0.1889(6) 0.5007(4) 0.230(8) Uani 1 1 d . . . . .
H18A H 0.006264 0.215802 0.495872 0.344 Uiso 1 1 calc R U . . .
H18B H 0.004706 0.176454 0.519089 0.344 Uiso 1 1 calc R U . . .
H18C H 0.019029 0.170356 0.482382 0.344 Uiso 1 1 calc R U . . .
B4 B 0.6520(3) 0.1491(3) 0.60568(17) 0.0685(19) Uani 1 1 d . . . . .
B5 B 0.4483(3) 0.1439(2) 0.59059(16) 0.0601(17) Uani 1 1 d . . . . .
B7 B 0.3574(3) 0.2111(3) 0.55448(16) 0.078(2) Uani 1 1 d . . . . .
B8 B 0.3264(4) 0.3685(3) 0.56798(17) 0.084(2) Uani 1 1 d . . . . .

loop_
_atom_site_aniso_label
_atom_site_aniso_U_11
_atom_site_aniso_U_22
_atom_site_aniso_U_33
_atom_site_aniso_U_23
_atom_site_aniso_U_13
_atom_site_aniso_U_12
N1 0.059(3) 0.060(3) 0.076(3) -0.006(2) -0.010(2) 0.006(3)
N2 0.052(3) 0.051(3) 0.061(3) 0.000(2) 0.000(2) -0.011(2)
N3 0.069(3) 0.047(3) 0.068(3) -0.004(2) -0.009(2) -0.003(2)
N4 0.054(3) 0.046(3) 0.072(3) -0.005(2) -0.005(2) 0.003(2)
N7 0.066(3) 0.059(3) 0.070(3) 0.002(2) -0.005(2) 0.018(3)
N9 0.051(3) 0.048(3) 0.075(3) -0.007(2) -0.007(2) 0.004(2)
C1 0.051(3) 0.053(3) 0.059(3) -0.007(3) -0.002(3) 0.011(3)
C2 0.067(4) 0.054(4) 0.085(4) -0.003(3) 0.006(3) 0.007(3)
C3 0.059(3) 0.051(3) 0.055(3) -0.005(2) 0.008(3) 0.002(3)
C4 0.087(4) 0.048(3) 0.055(3) 0.004(3) -0.003(3) 0.013(3)
C5 0.072(4) 0.059(4) 0.077(4) -0.015(3) -0.008(3) 0.000(3)
C6 0.056(3) 0.051(4) 0.084(4) -0.002(3) -0.007(3) 0.004(3)
C7 0.055(3) 0.053(3) 0.072(4) 0.000(3) -0.002(3) 0.008(3)
C8 0.062(4) 0.058(4) 0.060(3) 0.000(3) -0.010(3) 0.005(3)
C10 0.044(3) 0.061(4) 0.065(3) -0.008(3) 0.001(3) 0.002(3)
C11 0.069(4) 0.053(3) 0.053(3) 0.002(3) 0.008(3) 0.014(3)
C12 0.053(3) 0.071(4) 0.057(3) 0.003(3) 0.002(3) 0.002(3)
C14 0.056(3) 0.066(4) 0.064(4) -0.013(3) -0.008(3) 0.009(3)
C15 0.064(4) 0.052(4) 0.071(4) -0.006(3) 0.008(3) 0.010(3)
C16 0.058(4) 0.074(4) 0.055(3) 0.010(3) 0.006(3) 0.009(3)
C17 0.068(4) 0.046(3) 0.060(3) -0.004(3) -0.006(3) 0.006(3)
C19 0.056(3) 0.056(4) 0.058(3) -0.001(3) -0.001(3) -0.002(3)
C21 0.060(3) 0.058(4) 0.046(3) -0.004(2) -0.008(2) -0.006(3)
C22 0.079(4) 0.073(4) 0.048(3) 0.005(3) -0.001(3) 0.015(4)
C24 0.063(4) 0.063(4) 0.062(4) -0.010(3) 0.010(3) -0.005(3)
C25 0.068(4) 0.044(3) 0.075(4) 0.006(3) 0.003(3) 0.004(3)
C26 0.071(4) 0.069(4) 0.053(3) 0.004(3) -0.006(3) -0.002(3)
C27 0.059(4) 0.056(4) 0.050(3) 0.005(2) -0.002(2) 0.012(3)
C28 0.076(4) 0.042(3) 0.067(4) 0.004(3) 0.012(3) -0.005(3)
C33 0.052(3) 0.044(3) 0.058(3) -0.004(2) 0.001(2) 0.008(3)
C34 0.061(4) 0.056(4) 0.067(4) 0.006(3) -0.007(3) 0.003(3)
C35 0.060(3) 0.060(4) 0.044(3) 0.001(2) 0.003(2) 0.010(3)
C38 0.057(3) 0.061(4) 0.046(3) 0.007(2) 0.003(2) 0.003(3)
C41 0.072(4) 0.037(3) 0.052(3) -0.003(2) 0.008(3) -0.002(3)
C42 0.069(4) 0.055(3) 0.054(3) 0.004(3) 0.007(3) -0.004(3)
C43 0.046(3) 0.065(4) 0.061(3) 0.003(3) 0.000(3) 0.001(3)
C44 0.059(4) 0.044(3) 0.058(3) -0.004(2) 0.005(3) 0.005(3)
C45 0.052(3) 0.046(3) 0.061(3) -0.003(2) 0.002(3) -0.002(3)
C46 0.081(4) 0.061(4) 0.062(4) -0.011(3) 0.002(3) 0.007(3)
C47 0.081(4) 0.049(3) 0.064(4) -0.008(3) -0.012(3) 0.000(3)
C48 0.077(4) 0.069(4) 0.070(4) -0.002(3) 0.002(3) 0.019(3)
C49 0.069(4) 0.057(4) 0.064(4) -0.005(3) 0.002(3) 0.004(3)
C50 0.060(4) 0.056(4) 0.109(5) 0.004(3) 0.011(3) -0.001(3)
C51 0.066(4) 0.047(3) 0.060(3) -0.001(3) 0.008(3) 0.005(3)
C52 0.094(5) 0.050(4) 0.059(4) -0.002(3) 0.016(3) 0.007(3)
C56 0.069(4) 0.082(4) 0.061(4) -0.004(3) -0.007(3) 0.007(3)
C57 0.080(4) 0.058(4) 0.057(3) 0.008(3) 0.006(3) -0.004(3)
C59 0.080(4) 0.076(5) 0.088(5) 0.007(4) 0.009(4) 0.018(4)
C61 0.057(3) 0.066(4) 0.063(4) -0.008(3) -0.003(3) -0.004(3)
C64 0.058(3) 0.053(3) 0.058(3) 0.006(3) 0.000(3) 0.004(3)
C65 0.076(4) 0.047(3) 0.053(3) 0.002(2) -0.006(3) 0.013(3)
C66 0.065(4) 0.042(3) 0.094(4) -0.022(3) -0.009(3) 0.017(3)
C67 0.091(5) 0.053(4) 0.069(4) 0.005(3) 0.008(3) 0.018(3)
C68 0.075(4) 0.056(4) 0.067(4) -0.004(3) 0.020(3) -0.005(3)
C70 0.085(5) 0.060(4) 0.080(5) -0.010(3) -0.016(4) -0.005(3)
C71 0.074(4) 0.066(4) 0.060(4) -0.010(3) -0.008(3) 0.002(3)
C72 0.054(3) 0.059(4) 0.066(4) -0.012(3) -0.006(3) -0.005(3)
C73 0.080(5) 0.067(4) 0.080(5) 0.000(3) -0.010(4) -0.009(4)
C76 0.074(4) 0.082(4) 0.063(4) 0.007(3) -0.013(3) 0.011(4)
C77 0.092(5) 0.051(4) 0.105(5) 0.002(4) -0.010(4) 0.025(4)
C79 0.084(5) 0.100(5) 0.053(4) 0.007(3) -0.004(3) -0.003(4)
C80 0.061(4) 0.068(4) 0.071(4) 0.009(3) -0.011(3) 0.006(3)
C84 0.067(4) 0.055(4) 0.059(3) -0.008(3) -0.003(3) 0.006(3)
C87 0.088(5) 0.074(4) 0.071(4) -0.003(3) -0.007(4) 0.010(4)
C88 0.069(4) 0.069(4) 0.090(5) 0.001(4) -0.023(4) 0.002(3)
C89 0.085(5) 0.062(4) 0.097(5) 0.002(4) 0.006(4) -0.007(4)
C91 0.074(5) 0.088(6) 0.103(6) -0.009(5) -0.011(4) 0.009(4)
C92 0.113(6) 0.064(4) 0.072(4) 0.006(3) 0.026(4) 0.005(4)
C93 0.067(4) 0.064(5) 0.117(6) 0.018(4) 0.018(4) -0.001(3)
C96 0.067(4) 0.044(4) 0.121(6) 0.011(3) 0.003(4) -0.010(3)
C101 0.069(4) 0.085(5) 0.080(5) 0.003(4) -0.006(4) 0.009(4)
C103 0.095(5) 0.083(5) 0.061(4) -0.013(3) 0.011(3) 0.000(4)
C105 0.104(5) 0.084(5) 0.084(5) -0.010(4) 0.011(4) 0.000(4)
C106 0.055(4) 0.083(5) 0.092(5) -0.001(4) -0.007(3) -0.003(3)
C107 0.073(4) 0.053(4) 0.085(4) -0.001(3) 0.000(3) 0.008(3)
C108 0.064(4) 0.069(5) 0.104(5) -0.008(4) 0.006(4) 0.012(3)
C109 0.087(5) 0.050(4) 0.076(4) -0.001(3) -0.004(3) -0.007(3)
C110 0.073(4) 0.053(4) 0.099(5) 0.000(3) -0.003(4) -0.008(3)
C112 0.049(4) 0.092(5) 0.096(5) 0.017(4) -0.005(3) 0.011(4)
C113 0.087(5) 0.084(5) 0.094(5) -0.016(4) -0.012(4) 0.013(4)
C118 0.062(4) 0.064(4) 0.123(6) -0.003(4) -0.019(4) 0.004(3)
C121 0.119(6) 0.065(4) 0.073(4) -0.004(3) -0.004(4) -0.002(4)
C123 0.084(5) 0.107(6) 0.100(6) -0.032(5) 0.000(4) -0.004(4)
C126 0.072(4) 0.050(4) 0.096(5) -0.001(3) 0.007(4) 0.007(3)
C128 0.074(4) 0.070(4) 0.101(5) -0.006(4) -0.026(3) -0.011(4)
C131 0.069(4) 0.083(5) 0.095(5) 0.018(4) 0.003(4) 0.002(4)
C132 0.077(5) 0.064(4) 0.126(6) -0.009(4) -0.016(3) -0.001(4)
C133 0.068(4) 0.071(5) 0.112(6) -0.005(4) -0.013(4) 0.012(4)
C134 0.086(5) 0.052(4) 0.128(6) 0.030(4) 0.010(4) 0.001(4)
C135 0.109(6) 0.116(6) 0.076(5) -0.023(4) 0.002(4) -0.025(5)
C150 0.108(6) 0.089(5) 0.091(5) -0.001(4) -0.023(4) -0.010(4)
C154 0.089(5) 0.082(5) 0.125(7) 0.006(5) 0.023(5) -0.001(4)
C159 0.087(6) 0.071(5) 0.220(11) -0.033(6) -0.021(6) 0.008(4)
C160 0.112(6) 0.060(4) 0.133(7) 0.001(4) 0.005(5) 0.024(4)
C164 0.073(5) 0.133(7) 0.138(7) -0.001(6) -0.030(5) -0.025(5)
C165 0.101(5) 0.146(7) 0.057(4) -0.006(4) 0.013(4) 0.008(5)
B1 0.053(4) 0.052(4) 0.064(4) 0.000(3) 0.002(3) 0.005(3)
B2 0.103(6) 0.046(4) 0.053(4) -0.003(3) 0.017(4) 0.002(4)
B3 0.061(4) 0.070(5) 0.047(4) 0.000(3) 0.008(3) 0.005(3)
B6 0.067(4) 0.056(4) 0.045(3) -0.002(3) 0.009(3) -0.009(3)
N5 0.073(3) 0.064(3) 0.052(3) -0.002(2) 0.012(2) -0.004(3)
N6 0.050(3) 0.065(3) 0.100(4) -0.001(3) -0.001(3) -0.014(3)
N8 0.078(4) 0.073(4) 0.066(3) -0.010(3) 0.017(3) -0.017(3)
N10 0.067(3) 0.108(4) 0.062(3) -0.005(3) -0.005(3) 0.006(3)
N11 0.076(4) 0.075(4) 0.056(3) 0.004(3) -0.007(2) 0.003(3)
N12 0.109(5) 0.106(5) 0.064(4) -0.005(3) -0.020(3) 0.027(4)
C9 0.073(4) 0.078(4) 0.042(3) -0.005(3) 0.009(3) -0.020(3)
C13 0.056(4) 0.053(4) 0.058(3) -0.004(3) 0.002(3) -0.014(3)
C18 0.061(4) 0.062(4) 0.052(3) -0.002(3) -0.001(3) -0.002(3)
C20 0.060(4) 0.088(5) 0.049(3) 0.005(3) -0.004(3) -0.013(3)
C23 0.057(4) 0.073(4) 0.069(4) 0.000(3) 0.003(3) -0.015(3)
C29 0.078(4) 0.066(3) 0.065(4) 0.003(3) 0.014(3) -0.014(3)
C30 0.063(4) 0.080(5) 0.061(4) 0.000(3) -0.006(3) -0.009(3)
C31 0.059(4) 0.072(4) 0.051(3) 0.004(3) 0.007(3) -0.010(3)
C32 0.063(4) 0.073(4) 0.081(4) 0.002(4) 0.002(3) -0.004(3)
C36 0.080(4) 0.070(3) 0.067(4) -0.004(3) 0.019(3) -0.009(3)
C37 0.066(4) 0.070(4) 0.066(4) -0.002(3) -0.003(3) -0.005(3)
C39 0.071(4) 0.058(4) 0.094(5) -0.009(4) -0.013(3) -0.003(3)
C40 0.064(4) 0.061(4) 0.061(4) 0.001(3) 0.002(3) -0.015(3)
C53 0.062(4) 0.072(4) 0.064(4) 0.001(3) 0.010(3) -0.009(3)
C54 0.061(4) 0.071(4) 0.066(4) 0.004(3) -0.002(3) -0.011(3)
C55 0.070(4) 0.071(4) 0.082(4) -0.001(3) -0.002(3) -0.013(4)
C58 0.076(4) 0.071(4) 0.041(3) 0.006(3) -0.001(3) -0.015(3)
C60 0.050(4) 0.076(4) 0.065(4) 0.009(3) 0.006(3) -0.006(3)
C62 0.096(5) 0.076(5) 0.062(4) 0.002(3) 0.013(3) -0.001(4)
C63 0.069(4) 0.091(5) 0.067(4) -0.004(3) 0.009(3) -0.037(4)
C69 0.066(4) 0.060(4) 0.052(3) 0.001(3) 0.000(3) -0.007(3)
C74 0.097(5) 0.102(6) 0.049(4) 0.001(4) 0.006(3) -0.016(5)
C75 0.055(4) 0.084(5) 0.054(3) 0.010(3) 0.009(3) -0.002(4)
C78 0.059(4) 0.061(4) 0.074(4) -0.003(3) 0.001(3) 0.011(3)
C81 0.085(5) 0.067(4) 0.064(4) 0.010(3) 0.004(3) -0.007(4)
C82 0.066(4) 0.118(6) 0.055(4) -0.010(4) -0.003(3) 0.002(4)
C83 0.059(4) 0.071(4) 0.060(4) 0.005(3) 0.009(3) 0.000(3)
C85 0.070(4) 0.074(5) 0.078(5) 0.009(4) -0.004(3) -0.013(3)
C86 0.056(4) 0.121(7) 0.069(4) 0.016(4) 0.009(3) -0.012(4)
C90 0.054(3) 0.075(4) 0.059(3) 0.005(3) 0.003(3) 0.008(3)
C94 0.093(5) 0.085(5) 0.076(4) 0.007(4) 0.015(4) -0.009(4)
C95 0.184(9) 0.076(5) 0.099(6) -0.020(3) 0.044(6) -0.030(6)
C97 0.091(5) 0.087(4) 0.048(3) 0.003(3) 0.003(3) 0.023(4)
C98 0.059(4) 0.088(5) 0.084(5) 0.003(4) -0.009(3) -0.023(4)
C99 0.121(6) 0.075(5) 0.080(4) -0.023(3) -0.002(4) -0.026(4)
C100 0.059(4) 0.071(4) 0.065(4) 0.005(3) 0.010(3) 0.005(3)
C102 0.091(5) 0.128(7) 0.070(4) -0.038(4) -0.004(4) 0.009(5)
C104 0.068(4) 0.086(5) 0.056(4) 0.001(3) 0.015(3) -0.005(4)
C111 0.077(4) 0.092(5) 0.039(3) 0.013(3) 0.000(3) 0.012(4)
C114 0.072(4) 0.068(4) 0.092(5) 0.000(4) 0.016(3) 0.000(4)
C115 0.088(5) 0.067(5) 0.096(5) 0.009(4) -0.008(4) -0.002(4)
C116 0.084(5) 0.075(5) 0.105(6) 0.012(4) -0.018(4) -0.028(4)
C117 0.070(4) 0.091(5) 0.065(4) 0.009(4) 0.008(3) -0.001(4)
C119 0.115(6) 0.082(5) 0.078(5) 0.007(4) 0.011(4) -0.039(4)
C120 0.131(7) 0.087(6) 0.123(8) -0.031(6) -0.004(6) -0.040(5)
C122 0.085(5) 0.083(5) 0.085(5) -0.010(4) 0.000(4) -0.019(4)
C124 0.067(4) 0.064(4) 0.065(4) 0.004(3) 0.013(3) -0.013(3)
C125 0.056(4) 0.075(4) 0.096(5) -0.004(4) 0.001(3) 0.003(3)
C127 0.070(4) 0.094(5) 0.056(4) 0.018(3) 0.003(3) -0.001(4)
C129 0.069(4) 0.125(7) 0.098(5) -0.022(5) 0.006(4) -0.016(5)
C130 0.103(6) 0.103(6) 0.085(5) -0.025(4) 0.001(4) 0.007(5)
C136 0.108(6) 0.060(4) 0.077(4) 0.002(3) -0.006(4) 0.006(4)
C137 0.070(4) 0.113(6) 0.075(5) 0.007(4) -0.011(4) 0.004(4)
C138 0.084(5) 0.085(5) 0.063(4) -0.003(3) 0.004(3) -0.005(4)
C139 0.101(5) 0.074(5) 0.053(4) 0.005(3) 0.003(3) 0.015(4)
C140 0.145(7) 0.102(6) 0.069(5) 0.001(4) 0.011(4) -0.032(5)
C141 0.063(4) 0.072(4) 0.085(4) 0.001(3) -0.011(3) -0.007(4)
C142 0.107(6) 0.063(5) 0.110(6) 0.016(4) 0.025(5) 0.003(4)
C143 0.091(5) 0.067(5) 0.128(7) 0.022(5) -0.028(5) -0.034(4)
C144 0.094(5) 0.087(5) 0.060(4) 0.000(3) -0.004(4) 0.023(5)
C145 0.111(6) 0.116(6) 0.072(5) -0.007(4) -0.037(5) 0.031(5)
C146 0.079(5) 0.110(6) 0.076(5) 0.001(4) 0.003(4) 0.022(5)
C147 0.205(10) 0.053(4) 0.112(6) -0.010(4) 0.022(6) -0.033(5)
C148 0.076(5) 0.078(5) 0.100(5) -0.002(4) 0.003(4) -0.023(4)
C149 0.084(5) 0.073(5) 0.059(4) 0.007(3) -0.008(3) 0.017(4)
C151 0.168(8) 0.108(6) 0.074(5) -0.006(4) -0.057(5) 0.019(6)
C152 0.062(4) 0.106(6) 0.090(5) 0.001(4) -0.001(3) 0.005(4)
C153 0.113(6) 0.130(8) 0.055(4) 0.001(4) -0.007(4) 0.031(6)
C155 0.119(7) 0.167(9) 0.087(6) -0.001(6) -0.037(5) -0.029(6)
C156 0.063(4) 0.165(8) 0.080(5) 0.000(5) -0.016(4) 0.030(5)
C157 0.111(6) 0.101(6) 0.054(4) -0.007(4) -0.006(4) 0.032(5)
C158 0.205(10) 0.190(11) 0.048(4) 0.001(5) -0.016(5) 0.075(8)
C161 0.148(8) 0.099(6) 0.076(5) -0.016(4) -0.023(5) 0.042(6)
C162 0.175(11) 0.133(8) 0.081(6) 0.000(6) -0.054(7) 0.028(8)
C163 0.100(6) 0.148(7) 0.057(4) 0.007(4) -0.021(4) 0.018(5)
C166 0.129(7) 0.126(7) 0.075(5) -0.012(5) 0.004(4) -0.020(6)
C167 0.072(4) 0.151(8) 0.094(6) 0.009(5) -0.021(4) -0.014(5)
C168 0.101(6) 0.156(8) 0.099(6) 0.011(6) -0.061(4) -0.017(6)
C169 0.103(6) 0.269(14) 0.088(6) 0.072(8) -0.001(5) 0.012(7)
C170 0.129(7) 0.110(7) 0.098(6) -0.015(5) -0.024(5) 0.044(6)
C171 0.139(8) 0.053(5) 0.283(15) -0.014(6) -0.086(9) -0.007(5)
C172 0.148(9) 0.221(12) 0.122(8) -0.043(8) -0.064(7) 0.091(9)
C173 0.124(8) 0.162(11) 0.115(7) -0.036(7) -0.040(6) 0.073(8)
C174 0.156(8) 0.118(7) 0.089(6) 0.003(5) -0.029(6) -0.012(6)
C175 0.124(8) 0.232(14) 0.098(7) -0.056(8) -0.041(7) 0.055(9)
C176 0.189(11) 0.115(7) 0.087(6) -0.024(5) -0.029(6) 0.060(8)
C177 0.087(6) 0.180(10) 0.145(7) 0.031(7) -0.049(4) -0.013(6)
C178 0.070(4) 0.290(15) 0.160(7) 0.077(10) -0.038(6) 0.000(7)
C179 0.146(10) 0.37(2) 0.204(14) -0.101(14) -0.116(10) 0.075(12)
C180 0.081(7) 0.40(2) 0.207(14) 0.019(13) -0.074(8) -0.008(10)
B4 0.065(4) 0.084(5) 0.056(4) 0.007(4) 0.006(3) 0.005(4)
B5 0.065(4) 0.055(4) 0.060(4) 0.003(3) 0.004(3) -0.008(3)
B7 0.081(5) 0.109(7) 0.043(4) 0.004(4) 0.008(3) -0.016(5)
B8 0.098(6) 0.106(7) 0.048(4) 0.004(4) 0.001(4) 0.011(5)

loop_
_atom_type_symbol
_atom_type_description
_atom_type_scat_dispersion_real
_atom_type_scat_dispersion_imag
_atom_type_scat_source
C C 0.0137 0.0067 'International Tables Vol C Tables 4.2.6.8 and 6.1.1.4'
H H 0.0000 0.0000 'International Tables Vol C Tables 4.2.6.8 and 6.1.1.4'
B B 0.0070 0.0029 'International Tables Vol C Tables 4.2.6.8 and 6.1.1.4'
Cl Cl 0.3294 0.5404 'International Tables Vol C Tables 4.2.6.8 and 6.1.1.4'
N N 0.0241 0.0134 'International Tables Vol C Tables 4.2.6.8 and 6.1.1.4'
O O 0.0412 0.0250 'International Tables Vol C Tables 4.2.6.8 and 6.1.1.4'

loop_
_geom_angle_atom_site_label_1
_geom_angle_atom_site_label_2
_geom_angle_atom_site_label_3
_geom_angle
_geom_angle_site_symmetry_1
_geom_angle_site_symmetry_3
_geom_angle_publ_flag
C8 N1 C6 118.4(5) . . ?
C16 N1 C6 118.9(5) . . ?
C16 N1 C8 122.7(5) . . ?
C3 N2 C35 125.0(5) . . ?
C3 N2 C51 110.8(4) . . ?
C51 N2 C35 124.0(5) . . ?
C10 N3 C14 117.1(4) . . ?
C15 N3 C10 123.1(5) . . ?
C15 N3 C14 119.8(5) . . ?
C17 N4 C21 125.8(5) . . ?
C17 N4 C45 126.2(5) . . ?
C21 N4 C45 107.9(4) . . ?
C4 N7 C56 120.0(5) . . ?
C22 N7 C4 122.9(5) . . ?
C22 N7 C56 117.1(5) . . ?
C27 N9 C72 118.5(4) . . ?
C27 N9 C84 123.3(5) . . ?
C84 N9 C72 118.1(5) . . ?
C2 C1 B1 124.2(5) . . ?
C10 C1 C2 116.3(5) . . ?
C10 C1 B1 119.2(5) . . ?
C1 C2 H2 119.2 . . ?
C71 C2 C1 121.6(6) . . ?
C71 C2 H2 119.2 . . ?
N2 C3 C28 108.5(5) . . ?
N2 C3 C41 124.7(5) . . ?
C41 C3 C28 126.7(5) . . ?
C11 C4 N7 121.7(5) . . ?
C11 C4 C59 120.1(6) . . ?
C59 C4 N7 118.0(6) . . ?
C24 C5 H5 118.7 . . ?
C24 C5 C26 122.6(6) . . ?
C26 C5 H5 118.7 . . ?
C46 C6 N1 117.3(5) . . ?
C80 C6 N1 118.6(6) . . ?
C80 C6 C46 123.6(6) . . ?
C8 C7 H7 120.8 . . ?
C15 C7 H7 120.8 . . ?
C15 C7 C8 118.4(5) . . ?
N1 C8 C7 117.3(5) . . ?
C12 C8 N1 119.2(5) . . ?
C12 C8 C7 123.3(5) . . ?
C1 C10 N3 119.7(5) . . ?
C66 C10 N3 120.0(5) . . ?
C66 C10 C1 120.2(5) . . ?
C4 C11 C67 115.8(5) . . ?
C4 C11 B2 118.9(5) . . ?
C67 C11 B2 125.3(6) . . ?
C8 C12 C17 115.5(5) . . ?
C8 C12 B3 122.8(5) . . ?
C17 C12 B3 121.7(5) . . ?
C61 C14 N3 119.1(6) . . ?
C61 C14 C89 120.8(6) . . ?
C89 C14 N3 120.1(5) . . ?
N3 C15 C7 118.4(5) . . ?
N3 C15 C19 120.6(5) . . ?
C19 C15 C7 120.7(6) . . ?
C34 C16 N1 121.4(5) . . ?
C76 C16 N1 117.2(6) . . ?
C76 C16 C34 121.3(6) . . ?
N4 C17 C12 118.5(5) . . ?
N4 C17 C19 118.2(5) . . ?
C12 C17 C19 123.1(5) . . ?
C15 C19 C17 118.7(5) . . ?
C15 C19 B1 120.6(5) . . ?
C17 C19 B1 120.7(5) . . ?
N4 C21 C42 123.8(5) . . ?
N4 C21 C43 109.4(5) . . ?
C43 C21 C42 126.7(5) . . ?
N7 C22 C38 118.9(6) . . ?
C47 C22 N7 117.9(6) . . ?
C47 C22 C38 123.2(6) . . ?
C5 C24 H24 120.6 . . ?
C5 C24 C43 118.9(6) . . ?
C43 C24 H24 120.6 . . ?
C49 C25 H25 118.1 . . ?
C50 C25 H25 118.1 . . ?
C50 C25 C49 123.7(6) . . ?
C5 C26 H26 119.5 . . ?
C42 C26 C5 120.9(6) . . ?
C42 C26 H26 119.5 . . ?
N9 C27 C47 118.4(5) . . ?
C44 C27 N9 119.7(5) . . ?
C44 C27 C47 121.9(5) . . ?
C3 C28 C33 106.3(5) . . ?
C68 C28 C3 116.8(5) . . ?
C68 C28 C33 136.8(6) . . ?
C51 C33 C28 105.7(5) . . ?
C57 C33 C28 137.2(5) . . ?
C57 C33 C51 117.1(5) . . ?
C16 C34 B3 120.3(5) . . ?
C118 C34 C16 116.5(5) . . ?
C118 C34 B3 123.2(6) . . ?
C38 C35 N2 115.5(5) . . ?
C44 C35 N2 116.4(5) . . ?
C44 C35 C38 128.0(5) . . ?
C22 C38 C35 112.9(5) . . ?
C22 C38 B2 123.5(6) . . ?
C35 C38 B2 123.6(6) . . ?
C3 C41 C52 112.8(5) . . ?
C3 C41 B2 113.7(5) . . ?
C52 C41 B2 133.4(5) . . ?
C21 C42 B3 114.8(5) . . ?
C26 C42 C21 113.6(5) . . ?
C26 C42 B3 131.6(6) . . ?
C21 C43 C57 107.8(5) . . ?
C24 C43 C21 117.2(5) . . ?
C24 C43 C57 134.9(6) . . ?
C27 C44 B6 121.9(5) . . ?
C35 C44 C27 115.1(5) . . ?
C35 C44 B6 122.9(5) . . ?
C57 C45 N4 108.7(5) . . ?
C57 C45 C64 130.2(5) . . ?
C64 C45 N4 121.1(5) . . ?
C6 C46 C105 122.2(6) . . ?
C6 C46 C108 118.1(6) . . ?
C108 C46 C105 119.6(6) . . ?
C22 C47 C27 118.5(6) . . ?
C22 C47 H47 120.8 . . ?
C27 C47 H47 120.8 . . ?
C56 C48 C87 117.0(6) . . ?
C56 C48 C123 123.2(6) . . ?
C87 C48 C123 119.5(6) . . ?
C25 C49 C84 115.5(5) . . ?
C25 C49 B6 123.9(6) . . ?
C84 C49 B6 120.6(5) . . ?
C25 C50 H50 121.4 . . ?
C25 C50 C96 117.1(6) . . ?
C96 C50 H50 121.4 . . ?
N2 C51 C33 108.4(4) . . ?
C65 C51 N2 124.8(5) . . ?
C65 C51 C33 126.8(5) . . ?
C41 C52 H52 118.7 . . ?
C41 C52 C109 122.6(5) . . ?
C109 C52 H52 118.7 . . ?
C48 C56 N7 116.1(6) . . ?
C101 C56 N7 123.3(6) . . ?
C101 C56 C48 120.2(6) . . ?
C33 C57 C43 139.3(6) . . ?
C33 C57 C45 114.7(5) . . ?
C45 C57 C43 106.0(5) . . ?
C4 C59 H59 119.4 . . ?
C77 C59 C4 121.2(7) . . ?
C77 C59 H59 119.4 . . ?
C14 C61 C121 120.6(6) . . ?
C107 C61 C14 117.5(6) . . ?
C107 C61 C121 121.7(6) . . ?
C45 C64 C65 113.8(5) . . ?
C45 C64 B1 115.7(5) . . ?
C65 C64 B1 129.9(5) . . ?
C51 C65 C64 116.2(5) . . ?
C51 C65 B6 114.1(5) . . ?
C64 C65 B6 129.4(5) . . ?
C10 C66 H66 118.9 . . ?
C10 C66 C113 122.3(6) . . ?
C113 C66 H66 118.9 . . ?
C11 C67 H67 118.4 . . ?
C92 C67 C11 123.1(7) . . ?
C92 C67 H67 118.4 . . ?
C28 C68 H68 120.0 . . ?
C28 C68 C109 120.0(6) . . ?
C109 C68 H68 120.0 . . ?
C72 C70 C128 116.5(7) . . ?
C72 C70 C135 121.4(6) . . ?
C128 C70 C135 122.1(6) . . ?
C2 C71 H71 119.2 . . ?
C2 C71 C113 121.6(6) . . ?
C113 C71 H71 119.2 . . ?
C70 C72 N9 117.4(5) . . ?
C73 C72 N9 118.0(5) . . ?
C73 C72 C70 124.5(6) . . ?
C72 C73 C103 123.1(6) . . ?
C72 C73 C106 117.3(6) . . ?
C106 C73 C103 119.5(6) . . ?
C16 C76 H76 119.6 . . ?
C112 C76 C16 120.7(7) . . ?
C112 C76 H76 119.6 . . ?
C59 C77 H77 119.1 . . ?
C92 C77 C59 121.8(7) . . ?
C92 C77 H77 119.1 . . ?
C88 C79 H79 118.7 . . ?
C101 C79 H79 118.7 . . ?
C101 C79 C88 122.6(7) . . ?
C6 C80 C93 114.6(6) . . ?
C6 C80 C131 124.1(6) . . ?
C93 C80 C131 121.3(6) . . ?
C49 C84 N9 119.5(5) . . ?
C110 C84 N9 119.3(5) . . ?
C110 C84 C49 121.2(6) . . ?
C48 C87 H87 119.2 . . ?
C88 C87 C48 121.6(7) . . ?
C88 C87 H87 119.2 . . ?
C79 C88 C150 121.4(6) . . ?
C87 C88 C79 117.4(6) . . ?
C87 C88 C150 121.3(7) . . ?
C14 C89 C154 119.6(6) . . ?
C134 C89 C14 117.3(6) . . ?
C134 C89 C154 123.1(6) . . ?
C93 C91 C108 120.0(7) . . ?
C93 C91 C159 121.6(8) . . ?
C108 C91 C159 117.6(8) . . ?
C67 C92 H92 121.0 . . ?
C77 C92 C67 118.0(7) . . ?
C77 C92 H92 121.0 . . ?
C80 C93 H93 118.1 . . ?
C91 C93 C80 123.8(7) . . ?
C91 C93 H93 118.1 . . ?
C50 C96 H96 119.1 . . ?
C110 C96 C50 121.7(6) . . ?
C110 C96 H96 119.1 . . ?
C56 C101 C165 116.2(6) . . ?
C79 C101 C56 121.2(7) . . ?
C79 C101 C165 122.5(7) . . ?
C73 C103 H10A 109.5 . . ?
C73 C103 H10B 109.5 . . ?
C73 C103 H10C 109.5 . . ?
H10A C103 H10B 109.5 . . ?
H10A C103 H10C 109.5 . . ?
H10B C103 H10C 109.5 . . ?
C46 C105 H10D 109.5 . . ?
C46 C105 H10E 109.5 . . ?
C46 C105 H10F 109.5 . . ?
H10D C105 H10E 109.5 . . ?
H10D C105 H10F 109.5 . . ?
H10E C105 H10F 109.5 . . ?
C73 C106 H106 119.2 . . ?
C73 C106 C132 121.7(7) . . ?
C132 C106 H106 119.2 . . ?
C61 C107 H107 118.4 . . ?
C126 C107 C61 123.3(6) . . ?
C126 C107 H107 118.4 . . ?
C46 C108 H108 120.3 . . ?
C91 C108 C46 119.3(7) . . ?
C91 C108 H108 120.3 . . ?
C52 C109 H109 119.6 . . ?
C68 C109 C52 120.8(6) . . ?
C68 C109 H109 119.6 . . ?
C84 C110 H110 119.7 . . ?
C96 C110 C84 120.5(6) . . ?
C96 C110 H110 119.7 . . ?
C76 C112 H112 119.1 . . ?
C76 C112 C133 121.9(6) . . ?
C133 C112 H112 119.1 . . ?
C66 C113 H113 121.2 . . ?
C71 C113 C66 117.6(6) . . ?
C71 C113 H113 121.2 . . ?
C34 C118 H118 119.1 . . ?
C34 C118 C133 121.8(6) . . ?
C133 C118 H118 119.1 . . ?
C61 C121 H12A 109.5 . . ?
C61 C121 H12B 109.5 . . ?
C61 C121 H12C 109.5 . . ?
H12A C121 H12B 109.5 . . ?
H12A C121 H12C 109.5 . . ?
H12B C121 H12C 109.5 . . ?
C48 C123 H12D 109.5 . . ?
C48 C123 H12E 109.5 . . ?
C48 C123 H12F 109.5 . . ?
H12D C123 H12E 109.5 . . ?
H12D C123 H12F 109.5 . . ?
H12E C123 H12F 109.5 . . ?
C107 C126 C134 117.6(6) . . ?
C107 C126 C160 119.8(6) . . ?
C134 C126 C160 122.2(6) . . ?
C70 C128 H128 119.3 . . ?
C132 C128 C70 121.4(7) . . ?
C132 C128 H128 119.3 . . ?
C80 C131 H13A 109.5 . . ?
C80 C131 H13B 109.5 . . ?
C80 C131 H13C 109.5 . . ?
H13A C131 H13B 109.5 . . ?
H13A C131 H13C 109.5 . . ?
H13B C131 H13C 109.5 . . ?
C106 C132 C164 121.0(7) . . ?
C128 C132 C106 118.6(7) . . ?
C128 C132 C164 120.4(7) . . ?
C112 C133 C118 117.7(6) . . ?
C112 C133 H133 121.2 . . ?
C118 C133 H133 121.2 . . ?
C89 C134 C126 123.1(6) . . ?
C89 C134 H134 118.4 . . ?
C126 C134 H134 118.4 . . ?
C70 C135 H13D 109.5 . . ?
C70 C135 H13E 109.5 . . ?
C70 C135 H13F 109.5 . . ?
H13D C135 H13E 109.5 . . ?
H13D C135 H13F 109.5 . . ?
H13E C135 H13F 109.5 . . ?
C88 C150 H15A 109.5 . . ?
C88 C150 H15B 109.5 . . ?
C88 C150 H15C 109.5 . . ?
H15A C150 H15B 109.5 . . ?
H15A C150 H15C 109.5 . . ?
H15B C150 H15C 109.5 . . ?
C89 C154 H15D 109.5 . . ?
C89 C154 H15E 109.5 . . ?
C89 C154 H15F 109.5 . . ?
H15D C154 H15E 109.5 . . ?
H15D C154 H15F 109.5 . . ?
H15E C154 H15F 109.5 . . ?
C91 C159 H15G 109.5 . . ?
C91 C159 H15H 109.5 . . ?
C91 C159 H15I 109.5 . . ?
H15G C159 H15H 109.5 . . ?
H15G C159 H15I 109.5 . . ?
H15H C159 H15I 109.5 . . ?
C126 C160 H16A 109.5 . . ?
C126 C160 H16B 109.5 . . ?
C126 C160 H16C 109.5 . . ?
H16A C160 H16B 109.5 . . ?
H16A C160 H16C 109.5 . . ?
H16B C160 H16C 109.5 . . ?
C132 C164 H16D 109.5 . . ?
C132 C164 H16E 109.5 . . ?
C132 C164 H16F 109.5 . . ?
H16D C164 H16E 109.5 . . ?
H16D C164 H16F 109.5 . . ?
H16E C164 H16F 109.5 . . ?
C101 C165 H16G 109.5 . . ?
C101 C165 H16H 109.5 . . ?
C101 C165 H16I 109.5 . . ?
H16G C165 H16H 109.5 . . ?
H16G C165 H16I 109.5 . . ?
H16H C165 H16I 109.5 . . ?
C1 B1 C19 114.1(5) . . ?
C1 B1 C64 129.9(5) . . ?
C19 B1 C64 115.6(5) . . ?
C11 B2 C41 129.0(5) . . ?
C38 B2 C11 113.6(6) . . ?
C38 B2 C41 117.4(6) . . ?
C12 B3 C34 113.6(5) . . ?
C12 B3 C42 115.4(5) . . ?
C34 B3 C42 130.9(6) . . ?
C44 B6 C65 114.9(5) . . ?
C49 B6 C44 113.1(5) . . ?
C49 B6 C65 131.9(6) . . ?
C18 N5 C13 125.7(5) . . ?
C18 N5 C83 125.4(5) . . ?
C83 N5 C13 108.9(5) . . ?
C23 N6 C30 121.5(5) . . ?
C23 N6 C39 117.3(5) . . ?
C30 N6 C39 120.3(5) . . ?
C60 N8 C69 123.9(5) . . ?
C60 N8 C78 115.7(5) . . ?
C69 N8 C78 119.7(5) . . ?
C82 N10 C137 116.8(6) . . ?
C97 N10 C82 122.8(6) . . ?
C97 N10 C137 120.3(6) . . ?
C75 N11 C127 112.3(5) . . ?
C75 N11 C138 122.9(6) . . ?
C127 N11 C138 124.2(6) . . ?
C144 N12 C145 122.4(7) . . ?
C144 N12 C153 121.3(7) . . ?
C153 N12 C145 116.2(6) . . ?
C13 C9 C36 111.4(6) . . ?
C13 C9 B4 117.6(5) . . ?
C36 C9 B4 131.0(6) . . ?
N5 C13 C9 122.2(5) . . ?
C58 C13 N5 110.4(5) . . ?
C58 C13 C9 127.5(5) . . ?
N5 C18 C31 115.5(5) . . ?
N5 C18 C40 115.8(5) . . ?
C40 C18 C31 128.5(6) . . ?
C30 C20 C54 117.6(5) . . ?
C30 C20 B5 119.2(6) . . ?
C54 C20 B5 123.3(6) . . ?
N6 C23 C55 118.9(6) . . ?
C31 C23 N6 120.4(6) . . ?
C31 C23 C55 120.7(5) . . ?
C36 C29 H29 119.9 . . ?
C53 C29 H29 119.9 . . ?
C53 C29 C36 120.2(6) . . ?
N6 C30 C63 118.7(6) . . ?
C20 C30 N6 121.7(5) . . ?
C20 C30 C63 119.5(6) . . ?
C18 C31 B5 122.4(6) . . ?
C23 C31 C18 115.4(5) . . ?
C23 C31 B5 122.2(5) . . ?
C74 C32 H32 118.2 . . ?
C102 C32 H32 118.2 . . ?
C102 C32 C74 123.5(6) . . ?
C9 C36 H36 118.3 . . ?
C29 C36 C9 123.3(6) . . ?
C29 C36 H36 118.3 . . ?
C78 C37 C94 121.1(6) . . ?
C115 C37 C78 119.2(6) . . ?
C115 C37 C94 119.7(6) . . ?
C85 C39 N6 118.9(6) . . ?
C85 C39 C122 123.3(6) . . ?
C122 C39 N6 117.8(6) . . ?
C18 C40 C60 112.5(5) . . ?
C18 C40 B4 124.7(6) . . ?
C60 C40 B4 122.7(6) . . ?
C29 C53 H53 119.7 . . ?
C29 C53 C58 120.7(6) . . ?
C58 C53 H53 119.7 . . ?
C20 C54 H54 119.2 . . ?
C86 C54 C20 121.6(6) . . ?
C86 C54 H54 119.2 . . ?
C23 C55 H55 119.3 . . ?
C60 C55 C23 121.3(6) . . ?
C60 C55 H55 119.3 . . ?
C13 C58 C53 116.7(6) . . ?
C13 C58 C90 106.7(5) . . ?
C53 C58 C90 136.6(6) . . ?
N8 C60 C40 118.3(5) . . ?
N8 C60 C55 120.6(6) . . ?
C55 C60 C40 121.1(6) . . ?
C78 C62 C99 118.9(6) . . ?
C78 C62 C140 121.4(6) . . ?
C99 C62 C140 119.6(6) . . ?
C30 C63 H63 120.2 . . ?
C98 C63 C30 119.7(7) . . ?
C98 C63 H63 120.2 . . ?
N8 C69 C124 121.6(5) . . ?
N8 C69 C125 118.7(5) . . ?
C125 C69 C124 119.5(5) . . ?
C32 C74 C82 119.1(7) . . ?
C32 C74 B7 123.9(7) . . ?
C82 C74 B7 116.9(7) . . ?
N11 C75 C81 106.6(6) . . ?
N11 C75 C104 124.0(6) . . ?
C104 C75 C81 129.4(6) . . ?
C37 C78 N8 117.9(5) . . ?
C62 C78 N8 119.0(6) . . ?
C62 C78 C37 122.7(6) . . ?
C75 C81 C117 109.1(6) . . ?
C90 C81 C75 115.3(6) . . ?
C90 C81 C117 135.6(6) . . ?
N10 C82 C74 123.2(7) . . ?
N10 C82 C129 120.6(6) . . ?
C74 C82 C129 116.1(7) . . ?
N5 C83 C90 108.0(5) . . ?
C100 C83 N5 124.7(6) . . ?
C100 C83 C90 127.3(6) . . ?
C39 C85 C119 121.8(6) . . ?
C116 C85 C39 115.9(7) . . ?
C116 C85 C119 122.2(7) . . ?
C54 C86 H86 121.2 . . ?
C98 C86 C54 117.6(7) . . ?
C98 C86 H86 121.2 . . ?
C81 C90 C58 138.6(6) . . ?
C81 C90 C83 115.5(5) . . ?
C83 C90 C58 105.9(5) . . ?
C37 C94 H94A 109.5 . . ?
C37 C94 H94B 109.5 . . ?
C37 C94 H94C 109.5 . . ?
H94A C94 H94B 109.5 . . ?
H94A C94 H94C 109.5 . . ?
H94B C94 H94C 109.5 . . ?
C99 C95 C115 121.3(7) . . ?
C99 C95 C147 115.7(7) . . ?
C115 C95 C147 121.4(7) . . ?
N10 C97 C111 120.5(6) . . ?
N10 C97 C146 119.5(7) . . ?
C146 C97 C111 120.0(7) . . ?
C63 C98 H98 118.1 . . ?
C86 C98 C63 123.8(6) . . ?
C86 C98 H98 118.1 . . ?
C62 C99 C95 119.4(7) . . ?
C62 C99 H99 120.3 . . ?
C95 C99 H99 120.3 . . ?
C83 C100 C104 116.4(6) . . ?
C83 C100 B5 112.6(5) . . ?
C104 C100 B5 130.9(6) . . ?
C32 C102 H102 121.1 . . ?
C32 C102 C130 117.8(7) . . ?
C130 C102 H102 121.1 . . ?
C75 C104 C100 114.6(6) . . ?
C75 C104 B7 116.3(6) . . ?
C100 C104 B7 129.0(7) . . ?
C97 C111 B7 119.8(7) . . ?
C138 C111 C97 116.9(6) . . ?
C138 C111 B7 123.3(6) . . ?
C117 C114 H114 119.7 . . ?
C142 C114 H114 119.7 . . ?
C142 C114 C117 120.6(7) . . ?
C37 C115 C95 118.3(7) . . ?
C37 C115 H115 120.8 . . ?
C95 C115 H115 120.8 . . ?
C85 C116 H116 118.2 . . ?
C85 C116 C143 123.5(7) . . ?
C143 C116 H116 118.2 . . ?
C81 C117 C127 104.4(6) . . ?
C114 C117 C81 139.6(7) . . ?
C114 C117 C127 115.5(7) . . ?
C85 C119 H11A 109.5 . . ?
C85 C119 H11B 109.5 . . ?
C85 C119 H11C 109.5 . . ?
H11A C119 H11B 109.5 . . ?
H11A C119 H11C 109.5 . . ?
H11B C119 H11C 109.5 . . ?
C122 C120 H120 118.9 . . ?
C143 C120 H120 118.9 . . ?
C143 C120 C122 122.2(8) . . ?
C39 C122 C166 122.9(7) . . ?
C120 C122 C39 116.3(7) . . ?
C120 C122 C166 120.8(7) . . ?
C69 C124 B4 119.6(6) . . ?
C141 C124 C69 113.5(6) . . ?
C141 C124 B4 126.7(6) . . ?
C69 C125 H125 118.5 . . ?
C152 C125 C69 123.0(6) . . ?
C152 C125 H125 118.5 . . ?
N11 C127 C117 107.4(6) . . ?
N11 C127 C139 128.0(6) . . ?
C139 C127 C117 124.6(7) . . ?
C82 C129 H129 117.5 . . ?
C130 C129 C82 125.0(7) . . ?
C130 C129 H129 117.5 . . ?
C102 C130 H130 121.0 . . ?
C129 C130 C102 117.9(7) . . ?
C129 C130 H130 121.0 . . ?
C139 C136 H136 119.9 . . ?
C139 C136 C142 120.3(7) . . ?
C142 C136 H136 119.9 . . ?
C163 C137 N10 117.8(7) . . ?
C167 C137 N10 117.5(6) . . ?
C167 C137 C163 124.6(7) . . ?
N11 C138 C149 114.8(6) . . ?
C111 C138 N11 118.3(6) . . ?
C111 C138 C149 126.9(7) . . ?
C127 C139 B8 114.0(7) . . ?
C136 C139 C127 115.0(7) . . ?
C136 C139 B8 130.9(7) . . ?
C62 C140 H14A 109.5 . . ?
C62 C140 H14B 109.5 . . ?
C62 C140 H14C 109.5 . . ?
H14A C140 H14B 109.5 . . ?
H14A C140 H14C 109.5 . . ?
H14B C140 H14C 109.5 . . ?
C124 C141 H141 117.1 . . ?
C148 C141 C124 125.8(6) . . ?
C148 C141 H141 117.1 . . ?
C114 C142 C136 123.8(8) . . ?
C114 C142 H142 118.1 . . ?
C136 C142 H142 118.1 . . ?
C116 C143 C171 120.6(9) . . ?
C120 C143 C116 118.7(7) . . ?
C120 C143 C171 120.7(9) . . ?
N12 C144 C146 115.2(7) . . ?
N12 C144 C149 121.4(7) . . ?
C149 C144 C146 123.5(7) . . ?
N12 C145 C151 115.1(9) . . ?
C156 C145 N12 120.7(6) . . ?
C156 C145 C151 123.4(8) . . ?
C97 C146 H146 120.4 . . ?
C144 C146 C97 119.2(7) . . ?
C144 C146 H146 120.4 . . ?
C95 C147 H14D 109.5 . . ?
C95 C147 H14E 109.5 . . ?
C95 C147 H14F 109.5 . . ?
H14D C147 H14E 109.5 . . ?
H14D C147 H14F 109.5 . . ?
H14E C147 H14F 109.5 . . ?
C141 C148 H148 120.0 . . ?
C152 C148 C141 120.0(6) . . ?
C152 C148 H148 120.0 . . ?
C138 C149 B8 123.5(6) . . ?
C144 C149 C138 113.4(6) . . ?
C144 C149 B8 123.0(6) . . ?
C145 C151 C158 121.6(9) . . ?
C162 C151 C145 114.1(10) . . ?
C162 C151 C158 124.3(9) . . ?
C125 C152 C148 118.2(7) . . ?
C125 C152 H152 120.9 . . ?
C148 C152 H152 120.9 . . ?
N12 C153 C157 122.4(7) . . ?
N12 C153 C161 118.3(8) . . ?
C161 C153 C157 119.3(9) . . ?
H15J C155 H15K 109.5 . . ?
H15J C155 H15L 109.5 . . ?
H15K C155 H15L 109.5 . . ?
C156 C155 H15J 109.5 . . ?
C156 C155 H15K 109.5 . . ?
C156 C155 H15L 109.5 . . ?
C145 C156 C155 120.9(7) . . ?
C172 C156 C145 112.4(9) . . ?
C172 C156 C155 126.7(10) . . ?
C153 C157 B8 116.7(8) . . ?
C170 C157 C153 112.7(7) . . ?
C170 C157 B8 130.6(8) . . ?
C151 C158 H15M 109.5 . . ?
C151 C158 H15N 109.5 . . ?
C151 C158 H15O 109.5 . . ?
H15M C158 H15N 109.5 . . ?
H15M C158 H15O 109.5 . . ?
H15N C158 H15O 109.5 . . ?
C153 C161 H161 120.6 . . ?
C173 C161 C153 118.8(9) . . ?
C173 C161 H161 120.6 . . ?
C151 C162 H162 117.0 . . ?
C151 C162 C175 126.0(9) . . ?
C175 C162 H162 117.0 . . ?
C137 C163 C174 123.1(7) . . ?
C168 C163 C137 118.0(8) . . ?
C168 C163 C174 118.8(7) . . ?
C122 C166 H16J 109.5 . . ?
C122 C166 H16K 109.5 . . ?
C122 C166 H16L 109.5 . . ?
H16J C166 H16K 109.5 . . ?
H16J C166 H16L 109.5 . . ?
H16K C166 H16L 109.5 . . ?
C137 C167 C169 122.5(7) . . ?
C137 C167 C178 117.1(8) . . ?
C178 C167 C169 120.4(8) . . ?
C163 C168 H168 120.0 . . ?
C177 C168 C163 120.1(8) . . ?
C177 C168 H168 120.0 . . ?
C167 C169 H16M 109.5 . . ?
C167 C169 H16N 109.5 . . ?
C167 C169 H16O 109.5 . . ?
H16M C169 H16N 109.5 . . ?
H16M C169 H16O 109.5 . . ?
H16N C169 H16O 109.5 . . ?
C157 C170 H170 116.3 . . ?
C157 C170 C176 127.4(10) . . ?
C176 C170 H170 116.3 . . ?
C143 C171 H17A 109.5 . . ?
C143 C171 H17B 109.5 . . ?
C143 C171 H17C 109.5 . . ?
H17A C171 H17B 109.5 . . ?
H17A C171 H17C 109.5 . . ?
H17B C171 H17C 109.5 . . ?
C156 C172 H172 114.6 . . ?
C156 C172 C175 130.8(13) . . ?
C175 C172 H172 114.6 . . ?
C161 C173 H173 119.5 . . ?
C176 C173 C161 121.0(9) . . ?
C176 C173 H173 119.5 . . ?
C163 C174 H17D 109.5 . . ?
C163 C174 H17E 109.5 . . ?
C163 C174 H17F 109.5 . . ?
H17D C174 H17E 109.5 . . ?
H17D C174 H17F 109.5 . . ?
H17E C174 H17F 109.5 . . ?
C162 C175 C179 123.0(12) . . ?
C172 C175 C162 112.1(11) . . ?
C172 C175 C179 124.6(14) . . ?
C170 C176 H176 119.8 . . ?
C173 C176 C170 120.4(11) . . ?
C173 C176 H176 119.8 . . ?
C168 C177 C178 123.8(9) . . ?
C168 C177 C180 122.2(10) . . ?
C178 C177 C180 113.5(10) . . ?
C167 C178 H178 122.1 . . ?
C177 C178 C167 115.8(9) . . ?
C177 C178 H178 122.1 . . ?
C175 C179 H17G 109.5 . . ?
C175 C179 H17H 109.5 . . ?
C175 C179 H17I 109.5 . . ?
H17G C179 H17H 109.5 . . ?
H17G C179 H17I 109.5 . . ?
H17H C179 H17I 109.5 . . ?
C177 C180 H18A 109.5 . . ?
C177 C180 H18B 109.5 . . ?
C177 C180 H18C 109.5 . . ?
H18A C180 H18B 109.5 . . ?
H18A C180 H18C 109.5 . . ?
H18B C180 H18C 109.5 . . ?
C40 B4 C9 114.0(6) . . ?
C124 B4 C9 132.8(6) . . ?
C124 B4 C40 113.2(6) . . ?
C20 B5 C100 130.2(6) . . ?
C31 B5 C20 112.2(5) . . ?
C31 B5 C100 117.1(5) . . ?
C74 B7 C104 132.0(8) . . ?
C74 B7 C111 115.1(7) . . ?
C111 B7 C104 112.9(7) . . ?
C149 B8 C139 115.4(7) . . ?
C157 B8 C139 129.4(8) . . ?
C157 B8 C149 115.1(7) . . ?

loop_
_geom_bond_atom_site_label_1
_geom_bond_atom_site_label_2
_geom_bond_distance
_geom_bond_site_symmetry_2
_geom_bond_publ_flag
N1 C6 1.450(7) . ?
N1 C8 1.416(7) . ?
N1 C16 1.405(8) . ?
N2 C3 1.377(7) . ?
N2 C35 1.414(7) . ?
N2 C51 1.386(7) . ?
N3 C10 1.421(7) . ?
N3 C14 1.439(7) . ?
N3 C15 1.357(7) . ?
N4 C17 1.341(7) . ?
N4 C21 1.376(7) . ?
N4 C45 1.428(7) . ?
N7 C4 1.414(7) . ?
N7 C22 1.389(7) . ?
N7 C56 1.447(8) . ?
N9 C27 1.399(7) . ?
N9 C72 1.471(7) . ?
N9 C84 1.429(7) . ?
C1 C2 1.426(8) . ?
C1 C10 1.412(7) . ?
C1 B1 1.513(9) . ?
C2 H2 0.9500 . ?
C2 C71 1.361(8) . ?
C3 C28 1.438(8) . ?
C3 C41 1.408(7) . ?
C4 C11 1.391(8) . ?
C4 C59 1.394(9) . ?
C5 H5 0.9500 . ?
C5 C24 1.348(8) . ?
C5 C26 1.453(8) . ?
C6 C46 1.396(8) . ?
C6 C80 1.377(8) . ?
C7 H7 0.9500 . ?
C7 C8 1.453(8) . ?
C7 C15 1.410(8) . ?
C8 C12 1.392(8) . ?
C10 C66 1.375(8) . ?
C11 C67 1.414(8) . ?
C11 B2 1.565(9) . ?
C12 C17 1.415(8) . ?
C12 B3 1.526(9) . ?
C14 C61 1.408(8) . ?
C14 C89 1.409(9) . ?
C15 C19 1.384(8) . ?
C16 C34 1.405(8) . ?
C16 C76 1.400(8) . ?
C17 C19 1.451(8) . ?
C19 B1 1.516(8) . ?
C21 C42 1.418(8) . ?
C21 C43 1.396(8) . ?
C22 C38 1.408(8) . ?
C22 C47 1.386(8) . ?
C24 H24 0.9500 . ?
C24 C43 1.394(8) . ?
C25 H25 0.9500 . ?
C25 C49 1.410(8) . ?
C25 C50 1.377(8) . ?
C26 H26 0.9500 . ?
C26 C42 1.370(8) . ?
C27 C44 1.385(8) . ?
C27 C47 1.418(8) . ?
C28 C33 1.480(7) . ?
C28 C68 1.368(8) . ?
C33 C51 1.443(8) . ?
C33 C57 1.365(8) . ?
C34 C118 1.400(8) . ?
C34 B3 1.530(9) . ?
C35 C38 1.409(8) . ?
C35 C44 1.375(8) . ?
C38 B2 1.484(9) . ?
C41 C52 1.410(8) . ?
C41 B2 1.566(10) . ?
C42 B3 1.572(9) . ?
C43 C57 1.454(8) . ?
C44 B6 1.543(9) . ?
C45 C57 1.402(8) . ?
C45 C64 1.410(8) . ?
C46 C105 1.527(9) . ?
C46 C108 1.417(9) . ?
C47 H47 0.9500 . ?
C48 C56 1.388(9) . ?
C48 C87 1.440(9) . ?
C48 C123 1.505(10) . ?
C49 C84 1.412(8) . ?
C49 B6 1.528(9) . ?
C50 H50 0.9500 . ?
C50 C96 1.397(9) . ?
C51 C65 1.387(8) . ?
C52 H52 0.9500 . ?
C52 C109 1.416(9) . ?
C56 C101 1.385(9) . ?
C59 H59 0.9500 . ?
C59 C77 1.347(10) . ?
C61 C107 1.394(8) . ?
C61 C121 1.469(9) . ?
C64 C65 1.421(8) . ?
C64 B1 1.582(9) . ?
C65 B6 1.555(9) . ?
C66 H66 0.9500 . ?
C66 C113 1.394(9) . ?
C67 H67 0.9500 . ?
C67 C92 1.387(9) . ?
C68 H68 0.9500 . ?
C68 C109 1.407(8) . ?
C70 C72 1.366(8) . ?
C70 C128 1.409(9) . ?
C70 C135 1.484(10) . ?
C71 H71 0.9500 . ?
C71 C113 1.382(9) . ?
C72 C73 1.348(9) . ?
C73 C103 1.508(9) . ?
C73 C106 1.381(9) . ?
C76 H76 0.9500 . ?
C76 C112 1.353(9) . ?
C77 H77 0.9500 . ?
C77 C92 1.344(10) . ?
C79 H79 0.9500 . ?
C79 C88 1.415(9) . ?
C79 C101 1.299(9) . ?
C80 C93 1.431(9) . ?
C80 C131 1.455(9) . ?
C84 C110 1.382(8) . ?
C87 H87 0.9500 . ?
C87 C88 1.353(9) . ?
C88 C150 1.541(9) . ?
C89 C134 1.384(9) . ?
C89 C154 1.521(10) . ?
C91 C93 1.335(10) . ?
C91 C108 1.385(10) . ?
C91 C159 1.523(11) . ?
C92 H92 0.9500 . ?
C93 H93 0.9500 . ?
C96 H96 0.9500 . ?
C96 C110 1.347(9) . ?
C101 C165 1.554(10) . ?
C103 H10A 0.9800 . ?
C103 H10B 0.9800 . ?
C103 H10C 0.9800 . ?
C105 H10D 0.9800 . ?
C105 H10E 0.9800 . ?
C105 H10F 0.9800 . ?
C106 H106 0.9500 . ?
C106 C132 1.386(10) . ?
C107 H107 0.9500 . ?
C107 C126 1.354(9) . ?
C108 H108 0.9500 . ?
C109 H109 0.9500 . ?
C110 H110 0.9500 . ?
C112 H112 0.9500 . ?
C112 C133 1.368(9) . ?
C113 H113 0.9500 . ?
C118 H118 0.9500 . ?
C118 C133 1.446(9) . ?
C121 H12A 0.9800 . ?
C121 H12B 0.9800 . ?
C121 H12C 0.9800 . ?
C123 H12D 0.9800 . ?
C123 H12E 0.9800 . ?
C123 H12F 0.9800 . ?
C126 C134 1.386(10) . ?
C126 C160 1.501(9) . ?
C128 H128 0.9500 . ?
C128 C132 1.360(10) . ?
C131 H13A 0.9800 . ?
C131 H13B 0.9800 . ?
C131 H13C 0.9800 . ?
C132 C164 1.518(10) . ?
C133 H133 0.9500 . ?
C134 H134 0.9500 . ?
C135 H13D 0.9800 . ?
C135 H13E 0.9800 . ?
C135 H13F 0.9800 . ?
C150 H15A 0.9800 . ?
C150 H15B 0.9800 . ?
C150 H15C 0.9800 . ?
C154 H15D 0.9800 . ?
C154 H15E 0.9800 . ?
C154 H15F 0.9800 . ?
C159 H15G 0.9800 . ?
C159 H15H 0.9800 . ?
C159 H15I 0.9800 . ?
C160 H16A 0.9800 . ?
C160 H16B 0.9800 . ?
C160 H16C 0.9800 . ?
C164 H16D 0.9800 . ?
C164 H16E 0.9800 . ?
C164 H16F 0.9800 . ?
C165 H16G 0.9800 . ?
C165 H16H 0.9800 . ?
C165 H16I 0.9800 . ?
N5 C13 1.403(7) . ?
N5 C18 1.388(7) . ?
N5 C83 1.397(7) . ?
N6 C23 1.394(7) . ?
N6 C30 1.397(8) . ?
N6 C39 1.452(8) . ?
N8 C60 1.366(8) . ?
N8 C69 1.388(7) . ?
N8 C78 1.460(8) . ?
N10 C82 1.352(9) . ?
N10 C97 1.346(9) . ?
N10 C137 1.487(9) . ?
N11 C75 1.359(8) . ?
N11 C127 1.365(8) . ?
N11 C138 1.418(8) . ?
N12 C144 1.368(9) . ?
N12 C145 1.423(10) . ?
N12 C153 1.414(11) . ?
C9 C13 1.403(8) . ?
C9 C36 1.429(8) . ?
C9 B4 1.545(10) . ?
C13 C58 1.373(8) . ?
C18 C31 1.408(8) . ?
C18 C40 1.398(8) . ?
C20 C30 1.395(9) . ?
C20 C54 1.439(8) . ?
C20 B5 1.541(9) . ?
C23 C31 1.379(8) . ?
C23 C55 1.406(9) . ?
C29 H29 0.9500 . ?
C29 C36 1.385(9) . ?
C29 C53 1.361(8) . ?
C30 C63 1.426(8) . ?
C31 B5 1.502(9) . ?
C32 H32 0.9500 . ?
C32 C74 1.406(10) . ?
C32 C102 1.399(10) . ?
C36 H36 0.9500 . ?
C37 C78 1.438(9) . ?
C37 C94 1.483(9) . ?
C37 C115 1.359(9) . ?
C39 C85 1.391(9) . ?
C39 C122 1.428(9) . ?
C40 C60 1.445(8) . ?
C40 B4 1.523(9) . ?
C53 H53 0.9500 . ?
C53 C58 1.394(8) . ?
C54 H54 0.9500 . ?
C54 C86 1.403(9) . ?
C55 H55 0.9500 . ?
C55 C60 1.395(8) . ?
C58 C90 1.488(8) . ?
C62 C78 1.347(9) . ?
C62 C99 1.382(9) . ?
C62 C140 1.510(9) . ?
C63 H63 0.9500 . ?
C63 C98 1.359(9) . ?
C69 C124 1.438(8) . ?
C69 C125 1.431(8) . ?
C74 C82 1.441(10) . ?
C74 B7 1.502(11) . ?
C75 C81 1.416(9) . ?
C75 C104 1.378(9) . ?
C81 C90 1.412(9) . ?
C81 C117 1.437(9) . ?
C82 C129 1.477(10) . ?
C83 C90 1.436(8) . ?
C83 C100 1.380(8) . ?
C85 C116 1.375(9) . ?
C85 C119 1.440(9) . ?
C86 H86 0.9500 . ?
C86 C98 1.356(10) . ?
C94 H94A 0.9800 . ?
C94 H94B 0.9800 . ?
C94 H94C 0.9800 . ?
C95 C99 1.414(11) . ?
C95 C115 1.412(11) . ?
C95 C147 1.545(10) . ?
C97 C111 1.433(9) . ?
C97 C146 1.425(9) . ?
C98 H98 0.9500 . ?
C99 H99 0.9500 . ?
C100 C104 1.435(9) . ?
C100 B5 1.574(9) . ?
C102 H102 0.9500 . ?
C102 C130 1.505(11) . ?
C104 B7 1.574(10) . ?
C111 C138 1.358(9) . ?
C111 B7 1.514(11) . ?
C114 H114 0.9500 . ?
C114 C117 1.363(9) . ?
C114 C142 1.326(9) . ?
C115 H115 0.9500 . ?
C116 H116 0.9500 . ?
C116 C143 1.401(11) . ?
C117 C127 1.458(9) . ?
C119 H11A 0.9800 . ?
C119 H11B 0.9800 . ?
C119 H11C 0.9800 . ?
C120 H120 0.9500 . ?
C120 C122 1.401(11) . ?
C120 C143 1.356(11) . ?
C122 C166 1.460(10) . ?
C124 C141 1.407(8) . ?
C124 B4 1.513(10) . ?
C125 H125 0.9500 . ?
C125 C152 1.366(9) . ?
C127 C139 1.389(9) . ?
C129 H129 0.9500 . ?
C129 C130 1.330(10) . ?
C130 H130 0.9500 . ?
C136 H136 0.9500 . ?
C136 C139 1.380(9) . ?
C136 C142 1.401(10) . ?
C137 C163 1.378(9) . ?
C137 C167 1.349(10) . ?
C138 C149 1.460(9) . ?
C139 B8 1.583(12) . ?
C140 H14A 0.9800 . ?
C140 H14B 0.9800 . ?
C140 H14C 0.9800 . ?
C141 H141 0.9500 . ?
C141 C148 1.377(9) . ?
C142 H142 0.9500 . ?
C143 C171 1.525(10) . ?
C144 C146 1.421(10) . ?
C144 C149 1.392(10) . ?
C145 C151 1.451(11) . ?
C145 C156 1.371(11) . ?
C146 H146 0.9500 . ?
C147 H14D 0.9800 . ?
C147 H14E 0.9800 . ?
C147 H14F 0.9800 . ?
C148 H148 0.9500 . ?
C148 C152 1.372(10) . ?
C149 B8 1.526(12) . ?
C151 C158 1.463(14) . ?
C151 C162 1.360(14) . ?
C152 H152 0.9500 . ?
C153 C157 1.501(12) . ?
C153 C161 1.428(11) . ?
C155 H15J 0.9800 . ?
C155 H15K 0.9800 . ?
C155 H15L 0.9800 . ?
C155 C156 1.466(11) . ?
C156 C172 1.338(12) . ?
C157 C170 1.346(12) . ?
C157 B8 1.506(12) . ?
C158 H15M 0.9800 . ?
C158 H15N 0.9800 . ?
C158 H15O 0.9800 . ?
C161 H161 0.9500 . ?
C161 C173 1.404(14) . ?
C162 H162 0.9500 . ?
C162 C175 1.371(15) . ?
C163 C168 1.362(11) . ?
C163 C174 1.565(12) . ?
C166 H16J 0.9800 . ?
C166 H16K 0.9800 . ?
C166 H16L 0.9800 . ?
C167 C169 1.514(11) . ?
C167 C178 1.434(11) . ?
C168 H168 0.9500 . ?
C168 C177 1.304(13) . ?
C169 H16M 0.9800 . ?
C169 H16N 0.9800 . ?
C169 H16O 0.9800 . ?
C170 H170 0.9500 . ?
C170 C176 1.365(12) . ?
C171 H17A 0.9800 . ?
C171 H17B 0.9800 . ?
C171 H17C 0.9800 . ?
C172 H172 0.9500 . ?
C172 C175 1.356(14) . ?
C173 H173 0.9500 . ?
C173 C176 1.304(14) . ?
C174 H17D 0.9800 . ?
C174 H17E 0.9800 . ?
C174 H17F 0.9800 . ?
C175 C179 1.536(15) . ?
C176 H176 0.9500 . ?
C177 C178 1.428(14) . ?
C177 C180 1.663(13) . ?
C178 H178 0.9500 . ?
C179 H17G 0.9800 . ?
C179 H17H 0.9800 . ?
C179 H17I 0.9800 . ?
C180 H18A 0.9800 . ?
C180 H18B 0.9800 . ?
C180 H18C 0.9800 . ?

loop_
_geom_torsion_atom_site_label_1
_geom_torsion_atom_site_label_2
_geom_torsion_atom_site_label_3
_geom_torsion_atom_site_label_4
_geom_torsion
_geom_torsion_site_symmetry_1
_geom_torsion_site_symmetry_2
_geom_torsion_site_symmetry_3
_geom_torsion_site_symmetry_4
_geom_torsion_publ_flag
N1 C6 C46 C105 -7.4(9) . . . . ?
N1 C6 C46 C108 174.7(5) . . . . ?
N1 C6 C80 C93 -175.5(5) . . . . ?
N1 C6 C80 C131 6.0(9) . . . . ?
N1 C8 C12 C17 -176.5(5) . . . . ?
N1 C8 C12 B3 2.6(8) . . . . ?
N1 C16 C34 C118 178.9(6) . . . . ?
N1 C16 C34 B3 -0.5(8) . . . . ?
N1 C16 C76 C112 -178.2(6) . . . . ?
N2 C3 C28 C33 -2.4(6) . . . . ?
N2 C3 C28 C68 178.2(5) . . . . ?
N2 C3 C41 C52 -178.8(5) . . . . ?
N2 C3 C41 B2 0.7(7) . . . . ?
N2 C35 C38 C22 -179.6(4) . . . . ?
N2 C35 C38 B2 2.2(7) . . . . ?
N2 C35 C44 C27 -175.6(5) . . . . ?
N2 C35 C44 B6 1.1(7) . . . . ?
N2 C51 C65 C64 -172.1(5) . . . . ?
N2 C51 C65 B6 13.8(8) . . . . ?
N3 C10 C66 C113 173.5(6) . . . . ?
N3 C14 C61 C107 179.9(5) . . . . ?
N3 C14 C61 C121 5.7(8) . . . . ?
N3 C14 C89 C134 -180.0(6) . . . . ?
N3 C14 C89 C154 -1.9(10) . . . . ?
N3 C15 C19 C17 172.9(5) . . . . ?
N3 C15 C19 B1 -8.9(9) . . . . ?
N4 C17 C19 C15 -178.6(5) . . . . ?
N4 C17 C19 B1 3.2(8) . . . . ?
N4 C21 C42 C26 178.1(5) . . . . ?
N4 C21 C42 B3 -1.2(8) . . . . ?
N4 C21 C43 C24 -176.8(5) . . . . ?
N4 C21 C43 C57 -0.2(6) . . . . ?
N4 C45 C57 C33 -176.5(5) . . . . ?
N4 C45 C57 C43 2.7(6) . . . . ?
N4 C45 C64 C65 -173.3(5) . . . . ?
N4 C45 C64 B1 14.8(7) . . . . ?
N7 C4 C11 C67 173.0(5) . . . . ?
N7 C4 C11 B2 -7.2(8) . . . . ?
N7 C4 C59 C77 -173.6(6) . . . . ?
N7 C22 C38 C35 176.4(5) . . . . ?
N7 C22 C38 B2 -5.3(8) . . . . ?
N7 C22 C47 C27 179.7(5) . . . . ?
N7 C56 C101 C79 -173.4(6) . . . . ?
N7 C56 C101 C165 1.9(10) . . . . ?
N9 C27 C44 C35 173.0(5) . . . . ?
N9 C27 C44 B6 -3.7(8) . . . . ?
N9 C27 C47 C22 -173.7(5) . . . . ?
N9 C72 C73 C103 -2.2(9) . . . . ?
N9 C72 C73 C106 179.0(5) . . . . ?
N9 C84 C110 C96 179.4(6) . . . . ?
C1 C2 C71 C113 -1.2(10) . . . . ?
C1 C10 C66 C113 -6.8(10) . . . . ?
C2 C1 C10 N3 -172.9(5) . . . . ?
C2 C1 C10 C66 7.4(8) . . . . ?
C2 C1 B1 C19 159.2(5) . . . . ?
C2 C1 B1 C64 -12.5(10) . . . . ?
C2 C71 C113 C66 2.2(10) . . . . ?
C3 N2 C35 C38 -1.4(7) . . . . ?
C3 N2 C35 C44 175.3(5) . . . . ?
C3 N2 C51 C33 -4.1(6) . . . . ?
C3 N2 C51 C65 177.1(5) . . . . ?
C3 C28 C33 C51 -0.1(6) . . . . ?
C3 C28 C33 C57 -179.7(6) . . . . ?
C3 C28 C68 C109 2.8(8) . . . . ?
C3 C41 C52 C109 -1.5(8) . . . . ?
C3 C41 B2 C11 -179.9(5) . . . . ?
C3 C41 B2 C38 0.1(7) . . . . ?
C4 N7 C22 C38 4.4(8) . . . . ?
C4 N7 C22 C47 -174.4(5) . . . . ?
C4 N7 C56 C48 83.3(7) . . . . ?
C4 N7 C56 C101 -104.6(7) . . . . ?
C4 C11 C67 C92 1.4(9) . . . . ?
C4 C11 B2 C38 5.9(8) . . . . ?
C4 C11 B2 C41 -174.2(6) . . . . ?
C4 C59 C77 C92 -0.4(11) . . . . ?
C5 C24 C43 C21 -2.1(8) . . . . ?
C5 C24 C43 C57 -177.5(6) . . . . ?
C5 C26 C42 C21 -0.9(8) . . . . ?
C5 C26 C42 B3 178.4(6) . . . . ?
C6 N1 C8 C7 2.8(8) . . . . ?
C6 N1 C8 C12 178.8(5) . . . . ?
C6 N1 C16 C34 -179.9(5) . . . . ?
C6 N1 C16 C76 -3.3(8) . . . . ?
C6 C46 C108 C91 -4.2(9) . . . . ?
C6 C80 C93 C91 6.7(10) . . . . ?
C7 C8 C12 C17 -0.7(8) . . . . ?
C7 C8 C12 B3 178.4(5) . . . . ?
C7 C15 C19 C17 -1.1(8) . . . . ?
C7 C15 C19 B1 177.2(5) . . . . ?
C8 N1 C6 C46 -88.5(7) . . . . ?
C8 N1 C6 C80 83.2(7) . . . . ?
C8 N1 C16 C34 0.0(8) . . . . ?
C8 N1 C16 C76 176.5(5) . . . . ?
C8 C7 C15 N3 -169.7(5) . . . . ?
C8 C7 C15 C19 4.3(8) . . . . ?
C8 C12 C17 N4 179.3(5) . . . . ?
C8 C12 C17 C19 4.3(8) . . . . ?
C8 C12 B3 C34 -3.0(8) . . . . ?
C8 C12 B3 C42 180.0(5) . . . . ?
C10 N3 C14 C61 -96.0(6) . . . . ?
C10 N3 C14 C89 84.8(7) . . . . ?
C10 N3 C15 C7 168.0(5) . . . . ?
C10 N3 C15 C19 -6.0(8) . . . . ?
C10 C1 C2 C71 -3.6(9) . . . . ?
C10 C1 B1 C19 -13.5(8) . . . . ?
C10 C1 B1 C64 174.8(6) . . . . ?
C10 C66 C113 C71 1.8(11) . . . . ?
C11 C4 C59 C77 1.6(10) . . . . ?
C11 C67 C92 C77 -0.2(9) . . . . ?
C12 C17 C19 C15 -3.5(8) . . . . ?
C12 C17 C19 B1 178.3(5) . . . . ?
C14 N3 C10 C1 -172.5(5) . . . . ?
C14 N3 C10 C66 7.2(8) . . . . ?
C14 N3 C15 C7 -9.0(8) . . . . ?
C14 N3 C15 C19 177.0(5) . . . . ?
C14 C61 C107 C126 3.9(9) . . . . ?
C14 C89 C134 C126 -3.7(11) . . . . ?
C15 N3 C10 C1 10.4(8) . . . . ?
C15 N3 C10 C66 -169.9(6) . . . . ?
C15 N3 C14 C61 81.2(7) . . . . ?
C15 N3 C14 C89 -98.0(7) . . . . ?
C15 C7 C8 N1 172.3(5) . . . . ?
C15 C7 C8 C12 -3.5(9) . . . . ?
C15 C19 B1 C1 18.0(8) . . . . ?
C15 C19 B1 C64 -169.0(5) . . . . ?
C16 N1 C6 C46 91.3(7) . . . . ?
C16 N1 C6 C80 -97.0(6) . . . . ?
C16 N1 C8 C7 -177.0(5) . . . . ?
C16 N1 C8 C12 -1.0(8) . . . . ?
C16 C34 C118 C133 -3.1(10) . . . . ?
C16 C34 B3 C12 1.9(8) . . . . ?
C16 C34 B3 C42 178.4(6) . . . . ?
C16 C76 C112 C133 1.3(10) . . . . ?
C17 N4 C21 C42 0.5(9) . . . . ?
C17 N4 C21 C43 179.1(5) . . . . ?
C17 N4 C45 C57 179.8(5) . . . . ?
C17 N4 C45 C64 -2.0(8) . . . . ?
C17 C12 B3 C34 176.1(5) . . . . ?
C17 C12 B3 C42 -1.0(8) . . . . ?
C17 C19 B1 C1 -163.8(5) . . . . ?
C17 C19 B1 C64 9.2(8) . . . . ?
C21 N4 C17 C12 0.1(8) . . . . ?
C21 N4 C17 C19 175.4(5) . . . . ?
C21 N4 C45 C57 -2.9(6) . . . . ?
C21 N4 C45 C64 175.3(5) . . . . ?
C21 C42 B3 C12 1.4(7) . . . . ?
C21 C42 B3 C34 -175.0(6) . . . . ?
C21 C43 C57 C33 177.3(7) . . . . ?
C21 C43 C57 C45 -1.6(6) . . . . ?
C22 N7 C4 C11 2.1(8) . . . . ?
C22 N7 C4 C59 177.2(5) . . . . ?
C22 N7 C56 C48 -96.9(7) . . . . ?
C22 N7 C56 C101 75.1(8) . . . . ?
C22 C38 B2 C11 0.3(8) . . . . ?
C22 C38 B2 C41 -179.6(5) . . . . ?
C24 C5 C26 C42 0.5(9) . . . . ?
C24 C43 C57 C33 -6.9(12) . . . . ?
C24 C43 C57 C45 174.2(6) . . . . ?
C25 C49 C84 N9 -177.9(5) . . . . ?
C25 C49 C84 C110 3.8(8) . . . . ?
C25 C49 B6 C44 168.4(5) . . . . ?
C25 C49 B6 C65 -6.5(10) . . . . ?
C25 C50 C96 C110 5.2(10) . . . . ?
C26 C5 C24 C43 1.1(9) . . . . ?
C26 C42 B3 C12 -177.8(6) . . . . ?
C26 C42 B3 C34 5.8(10) . . . . ?
C27 N9 C72 C70 -96.7(6) . . . . ?
C27 N9 C72 C73 84.4(7) . . . . ?
C27 N9 C84 C49 7.8(8) . . . . ?
C27 N9 C84 C110 -173.8(5) . . . . ?
C27 C44 B6 C49 13.4(7) . . . . ?
C27 C44 B6 C65 -170.7(5) . . . . ?
C28 C3 C41 C52 0.8(8) . . . . ?
C28 C3 C41 B2 -179.7(5) . . . . ?
C28 C33 C51 N2 2.5(6) . . . . ?
C28 C33 C51 C65 -178.8(5) . . . . ?
C28 C33 C57 C43 -7.1(12) . . . . ?
C28 C33 C57 C45 171.7(6) . . . . ?
C28 C68 C109 C52 -3.6(9) . . . . ?
C33 C28 C68 C109 -176.4(6) . . . . ?
C33 C51 C65 C64 9.3(8) . . . . ?
C33 C51 C65 B6 -164.8(5) . . . . ?
C34 C16 C76 C112 -1.6(9) . . . . ?
C34 C118 C133 C112 2.9(11) . . . . ?
C35 N2 C3 C28 -179.7(5) . . . . ?
C35 N2 C3 C41 -0.1(8) . . . . ?
C35 N2 C51 C33 179.6(5) . . . . ?
C35 N2 C51 C65 0.8(8) . . . . ?
C35 C38 B2 C11 178.4(5) . . . . ?
C35 C38 B2 C41 -1.5(8) . . . . ?
C35 C44 B6 C49 -163.0(5) . . . . ?
C35 C44 B6 C65 12.8(8) . . . . ?
C38 C22 C47 C27 1.0(8) . . . . ?
C38 C35 C44 C27 0.6(8) . . . . ?
C38 C35 C44 B6 177.3(5) . . . . ?
C41 C3 C28 C33 178.0(5) . . . . ?
C41 C3 C28 C68 -1.4(8) . . . . ?
C41 C52 C109 C68 3.0(9) . . . . ?
C42 C21 C43 C24 1.8(8) . . . . ?
C42 C21 C43 C57 178.4(5) . . . . ?
C43 C21 C42 C26 -0.3(8) . . . . ?
C43 C21 C42 B3 -179.7(5) . . . . ?
C44 C27 C47 C22 4.5(8) . . . . ?
C44 C35 C38 C22 4.2(8) . . . . ?
C44 C35 C38 B2 -174.1(5) . . . . ?
C45 N4 C17 C12 176.9(5) . . . . ?
C45 N4 C17 C19 -7.8(8) . . . . ?
C45 N4 C21 C42 -176.8(5) . . . . ?
C45 N4 C21 C43 1.9(6) . . . . ?
C45 C64 C65 C51 -11.0(7) . . . . ?
C45 C64 C65 B6 162.0(5) . . . . ?
C45 C64 B1 C1 153.9(6) . . . . ?
C45 C64 B1 C19 -17.7(7) . . . . ?
C46 C6 C80 C93 -4.4(9) . . . . ?
C46 C6 C80 C131 177.1(6) . . . . ?
C47 C22 C38 C35 -4.9(8) . . . . ?
C47 C22 C38 B2 173.4(5) . . . . ?
C47 C27 C44 C35 -5.1(8) . . . . ?
C47 C27 C44 B6 178.1(5) . . . . ?
C48 C56 C101 C79 -1.7(10) . . . . ?
C48 C56 C101 C165 173.6(6) . . . . ?
C48 C87 C88 C79 -0.7(10) . . . . ?
C48 C87 C88 C150 179.3(6) . . . . ?
C49 C25 C50 C96 -3.5(10) . . . . ?
C49 C84 C110 C96 -2.3(10) . . . . ?
C50 C25 C49 C84 -0.8(9) . . . . ?
C50 C25 C49 B6 177.7(6) . . . . ?
C50 C96 C110 C84 -2.4(11) . . . . ?
C51 N2 C3 C28 4.1(6) . . . . ?
C51 N2 C3 C41 -176.3(5) . . . . ?
C51 N2 C35 C38 174.3(5) . . . . ?
C51 N2 C35 C44 -9.0(7) . . . . ?
C51 C33 C57 C43 173.3(6) . . . . ?
C51 C33 C57 C45 -7.8(7) . . . . ?
C51 C65 B6 C44 -19.3(7) . . . . ?
C51 C65 B6 C49 155.6(6) . . . . ?
C52 C41 B2 C11 -0.5(10) . . . . ?
C52 C41 B2 C38 179.4(6) . . . . ?
C56 N7 C4 C11 -178.2(5) . . . . ?
C56 N7 C4 C59 -3.1(8) . . . . ?
C56 N7 C22 C38 -175.3(5) . . . . ?
C56 N7 C22 C47 5.9(8) . . . . ?
C56 C48 C87 C88 0.0(9) . . . . ?
C57 C33 C51 N2 -177.8(5) . . . . ?
C57 C33 C51 C65 0.9(8) . . . . ?
C57 C45 C64 C65 4.5(8) . . . . ?
C57 C45 C64 B1 -167.5(6) . . . . ?
C59 C4 C11 C67 -2.0(8) . . . . ?
C59 C4 C11 B2 177.8(5) . . . . ?
C59 C77 C92 C67 -0.3(11) . . . . ?
C61 C14 C89 C134 0.9(10) . . . . ?
C61 C14 C89 C154 178.9(6) . . . . ?
C61 C107 C126 C134 -6.5(10) . . . . ?
C61 C107 C126 C160 -179.5(6) . . . . ?
C64 C45 C57 C33 5.5(9) . . . . ?
C64 C45 C57 C43 -175.3(6) . . . . ?
C64 C65 B6 C44 167.5(5) . . . . ?
C64 C65 B6 C49 -17.5(10) . . . . ?
C65 C64 B1 C1 -16.5(10) . . . . ?
C65 C64 B1 C19 171.9(5) . . . . ?
C67 C11 B2 C38 -174.4(5) . . . . ?
C67 C11 B2 C41 5.6(9) . . . . ?
C68 C28 C33 C51 179.2(7) . . . . ?
C68 C28 C33 C57 -0.4(12) . . . . ?
C70 C72 C73 C103 178.9(6) . . . . ?
C70 C72 C73 C106 0.1(10) . . . . ?
C70 C128 C132 C106 1.1(11) . . . . ?
C70 C128 C132 C164 179.5(7) . . . . ?
C72 N9 C27 C44 175.8(5) . . . . ?
C72 N9 C27 C47 -6.0(7) . . . . ?
C72 N9 C84 C49 -175.7(5) . . . . ?
C72 N9 C84 C110 2.7(8) . . . . ?
C72 C70 C128 C132 -1.2(10) . . . . ?
C72 C73 C106 C132 -0.2(10) . . . . ?
C73 C106 C132 C128 -0.4(11) . . . . ?
C73 C106 C132 C164 -178.8(7) . . . . ?
C76 C16 C34 C118 2.5(9) . . . . ?
C76 C16 C34 B3 -177.0(5) . . . . ?
C76 C112 C133 C118 -1.9(11) . . . . ?
C80 C6 C46 C105 -178.7(6) . . . . ?
C80 C6 C46 C108 3.4(9) . . . . ?
C84 N9 C27 C44 -7.7(8) . . . . ?
C84 N9 C27 C47 170.5(5) . . . . ?
C84 N9 C72 C70 86.7(7) . . . . ?
C84 N9 C72 C73 -92.3(7) . . . . ?
C84 C49 B6 C44 -13.1(7) . . . . ?
C84 C49 B6 C65 171.9(6) . . . . ?
C87 C48 C56 N7 173.4(5) . . . . ?
C87 C48 C56 C101 1.1(9) . . . . ?
C88 C79 C101 C56 1.0(11) . . . . ?
C88 C79 C101 C165 -174.0(7) . . . . ?
C89 C14 C61 C107 -0.9(9) . . . . ?
C89 C14 C61 C121 -175.1(6) . . . . ?
C93 C91 C108 C46 6.5(10) . . . . ?
C101 C79 C88 C87 0.2(10) . . . . ?
C101 C79 C88 C150 -179.8(7) . . . . ?
C103 C73 C106 C132 -179.0(6) . . . . ?
C105 C46 C108 C91 177.9(6) . . . . ?
C107 C126 C134 C89 6.4(11) . . . . ?
C108 C91 C93 C80 -8.0(11) . . . . ?
C118 C34 B3 C12 -177.5(6) . . . . ?
C118 C34 B3 C42 -1.1(10) . . . . ?
C121 C61 C107 C126 178.0(6) . . . . ?
C123 C48 C56 N7 -0.2(9) . . . . ?
C123 C48 C56 C101 -172.5(7) . . . . ?
C123 C48 C87 C88 173.9(7) . . . . ?
C128 C70 C72 N9 -178.3(5) . . . . ?
C128 C70 C72 C73 0.6(10) . . . . ?
C131 C80 C93 C91 -174.7(7) . . . . ?
C135 C70 C72 N9 5.8(9) . . . . ?
C135 C70 C72 C73 -175.3(7) . . . . ?
C135 C70 C128 C132 174.7(7) . . . . ?
C154 C89 C134 C126 178.3(7) . . . . ?
C159 C91 C93 C80 -177.5(6) . . . . ?
C159 C91 C108 C46 176.4(6) . . . . ?
C160 C126 C134 C89 179.2(7) . . . . ?
B1 C1 C2 C71 -176.5(6) . . . . ?
B1 C1 C10 N3 0.4(8) . . . . ?
B1 C1 C10 C66 -179.3(6) . . . . ?
B1 C64 C65 C51 159.5(6) . . . . ?
B1 C64 C65 B6 -27.5(9) . . . . ?
B2 C11 C67 C92 -178.4(6) . . . . ?
B2 C41 C52 C109 179.1(6) . . . . ?
B3 C12 C17 N4 0.2(8) . . . . ?
B3 C12 C17 C19 -174.9(5) . . . . ?
B3 C34 C118 C133 176.3(6) . . . . ?
B6 C49 C84 N9 3.5(8) . . . . ?
B6 C49 C84 C110 -174.8(6) . . . . ?
N5 C13 C58 C53 178.8(5) . . . . ?
N5 C13 C58 C90 -2.9(6) . . . . ?
N5 C18 C31 C23 -177.2(5) . . . . ?
N5 C18 C31 B5 4.0(8) . . . . ?
N5 C18 C40 C60 -180.0(5) . . . . ?
N5 C18 C40 B4 2.6(8) . . . . ?
N5 C83 C90 C58 0.0(6) . . . . ?
N5 C83 C90 C81 -179.9(5) . . . . ?
N5 C83 C100 C104 -169.8(5) . . . . ?
N5 C83 C100 B5 12.3(8) . . . . ?
N6 C23 C31 C18 174.7(5) . . . . ?
N6 C23 C31 B5 -6.5(9) . . . . ?
N6 C23 C55 C60 -171.2(6) . . . . ?
N6 C30 C63 C98 174.9(6) . . . . ?
N6 C39 C85 C116 -178.1(6) . . . . ?
N6 C39 C85 C119 0.6(9) . . . . ?
N6 C39 C122 C120 178.8(6) . . . . ?
N6 C39 C122 C166 -0.8(10) . . . . ?
N8 C69 C124 C141 176.7(5) . . . . ?
N8 C69 C124 B4 -6.8(8) . . . . ?
N8 C69 C125 C152 -177.8(6) . . . . ?
N10 C82 C129 C130 179.1(7) . . . . ?
N10 C97 C111 C138 176.9(6) . . . . ?
N10 C97 C111 B7 -0.4(9) . . . . ?
N10 C97 C146 C144 -176.1(6) . . . . ?
N10 C137 C163 C168 178.8(8) . . . . ?
N10 C137 C163 C174 1.6(12) . . . . ?
N10 C137 C167 C169 -1.5(14) . . . . ?
N10 C137 C167 C178 178.0(9) . . . . ?
N11 C75 C81 C90 -177.0(5) . . . . ?
N11 C75 C81 C117 2.7(7) . . . . ?
N11 C75 C104 C100 -172.4(5) . . . . ?
N11 C75 C104 B7 11.4(8) . . . . ?
N11 C127 C139 C136 177.8(6) . . . . ?
N11 C127 C139 B8 1.4(9) . . . . ?
N11 C138 C149 C144 179.3(5) . . . . ?
N11 C138 C149 B8 -3.3(9) . . . . ?
N12 C144 C146 C97 178.5(6) . . . . ?
N12 C144 C149 C138 179.2(6) . . . . ?
N12 C144 C149 B8 1.8(10) . . . . ?
N12 C145 C151 C158 -4.7(12) . . . . ?
N12 C145 C151 C162 174.9(8) . . . . ?
N12 C145 C156 C155 1.9(14) . . . . ?
N12 C145 C156 C172 -178.8(8) . . . . ?
N12 C153 C157 C170 177.1(7) . . . . ?
N12 C153 C157 B8 -2.1(10) . . . . ?
N12 C153 C161 C173 -174.3(8) . . . . ?
C9 C13 C58 C53 -0.8(8) . . . . ?
C9 C13 C58 C90 177.4(5) . . . . ?
C13 N5 C18 C31 171.4(5) . . . . ?
C13 N5 C18 C40 -3.4(8) . . . . ?
C13 N5 C83 C90 -1.8(6) . . . . ?
C13 N5 C83 C100 179.8(5) . . . . ?
C13 C9 C36 C29 1.4(8) . . . . ?
C13 C9 B4 C40 -1.7(8) . . . . ?
C13 C9 B4 C124 178.9(6) . . . . ?
C13 C58 C90 C81 -178.4(7) . . . . ?
C13 C58 C90 C83 1.7(6) . . . . ?
C18 N5 C13 C9 1.6(8) . . . . ?
C18 N5 C13 C58 -178.1(5) . . . . ?
C18 N5 C83 C90 179.3(5) . . . . ?
C18 N5 C83 C100 0.9(9) . . . . ?
C18 C31 B5 C20 -163.7(5) . . . . ?
C18 C31 B5 C100 8.9(8) . . . . ?
C18 C40 C60 N8 175.3(5) . . . . ?
C18 C40 C60 C55 -2.1(8) . . . . ?
C18 C40 B4 C9 -0.2(8) . . . . ?
C18 C40 B4 C124 179.3(5) . . . . ?
C20 C30 C63 C98 -2.0(9) . . . . ?
C20 C54 C86 C98 1.7(9) . . . . ?
C23 N6 C30 C20 4.8(9) . . . . ?
C23 N6 C30 C63 -172.0(5) . . . . ?
C23 N6 C39 C85 87.2(7) . . . . ?
C23 N6 C39 C122 -92.4(7) . . . . ?
C23 C31 B5 C20 17.7(8) . . . . ?
C23 C31 B5 C100 -169.7(5) . . . . ?
C23 C55 C60 N8 178.6(6) . . . . ?
C23 C55 C60 C40 -4.1(9) . . . . ?
C29 C53 C58 C13 -3.1(8) . . . . ?
C29 C53 C58 C90 179.3(6) . . . . ?
C30 N6 C23 C31 -5.8(9) . . . . ?
C30 N6 C23 C55 172.7(6) . . . . ?
C30 N6 C39 C85 -81.9(7) . . . . ?
C30 N6 C39 C122 98.5(7) . . . . ?
C30 C20 C54 C86 -5.0(8) . . . . ?
C30 C20 B5 C31 -18.1(8) . . . . ?
C30 C20 B5 C100 170.5(6) . . . . ?
C30 C63 C98 C86 -1.5(10) . . . . ?
C31 C18 C40 C60 6.0(8) . . . . ?
C31 C18 C40 B4 -171.4(6) . . . . ?
C31 C23 C55 C60 7.3(9) . . . . ?
C32 C74 C82 N10 -174.5(6) . . . . ?
C32 C74 C82 C129 7.9(9) . . . . ?
C32 C74 B7 C104 -12.2(11) . . . . ?
C32 C74 B7 C111 165.7(6) . . . . ?
C32 C102 C130 C129 4.5(11) . . . . ?
C36 C9 C13 N5 -178.0(5) . . . . ?
C36 C9 C13 C58 1.6(8) . . . . ?
C36 C9 B4 C40 177.2(5) . . . . ?
C36 C9 B4 C124 -2.1(11) . . . . ?
C36 C29 C53 C58 5.9(9) . . . . ?
C39 N6 C23 C31 -174.8(6) . . . . ?
C39 N6 C23 C55 3.7(8) . . . . ?
C39 N6 C30 C20 173.5(6) . . . . ?
C39 N6 C30 C63 -3.3(8) . . . . ?
C39 C85 C116 C143 0.2(10) . . . . ?
C40 C18 C31 C23 -3.2(9) . . . . ?
C40 C18 C31 B5 178.1(6) . . . . ?
C53 C29 C36 C9 -5.1(9) . . . . ?
C53 C58 C90 C81 -0.6(12) . . . . ?
C53 C58 C90 C83 179.5(6) . . . . ?
C54 C20 C30 N6 -171.7(5) . . . . ?
C54 C20 C30 C63 5.0(8) . . . . ?
C54 C20 B5 C31 161.6(5) . . . . ?
C54 C20 B5 C100 -9.7(10) . . . . ?
C54 C86 C98 C63 1.6(10) . . . . ?
C55 C23 C31 C18 -3.7(8) . . . . ?
C55 C23 C31 B5 175.0(6) . . . . ?
C60 N8 C69 C124 1.5(8) . . . . ?
C60 N8 C69 C125 176.7(5) . . . . ?
C60 N8 C78 C37 -92.0(6) . . . . ?
C60 N8 C78 C62 81.3(7) . . . . ?
C60 C40 B4 C9 -177.3(5) . . . . ?
C60 C40 B4 C124 2.1(8) . . . . ?
C69 N8 C60 C40 5.5(8) . . . . ?
C69 N8 C60 C55 -177.1(5) . . . . ?
C69 N8 C78 C37 97.2(6) . . . . ?
C69 N8 C78 C62 -89.6(7) . . . . ?
C69 C124 C141 C148 -0.2(9) . . . . ?
C69 C124 B4 C9 -176.0(6) . . . . ?
C69 C124 B4 C40 4.7(8) . . . . ?
C69 C125 C152 C148 1.9(10) . . . . ?
C74 C32 C102 C130 0.3(11) . . . . ?
C74 C82 C129 C130 -3.2(11) . . . . ?
C75 N11 C127 C117 5.3(7) . . . . ?
C75 N11 C127 C139 -173.9(6) . . . . ?
C75 N11 C138 C111 -7.6(9) . . . . ?
C75 N11 C138 C149 173.8(5) . . . . ?
C75 C81 C90 C58 173.5(6) . . . . ?
C75 C81 C90 C83 -6.6(8) . . . . ?
C75 C81 C117 C114 171.6(8) . . . . ?
C75 C81 C117 C127 0.4(7) . . . . ?
C75 C104 B7 C74 160.7(7) . . . . ?
C75 C104 B7 C111 -17.2(8) . . . . ?
C78 N8 C60 C40 -164.9(5) . . . . ?
C78 N8 C60 C55 12.5(8) . . . . ?
C78 N8 C69 C124 171.6(5) . . . . ?
C78 N8 C69 C125 -13.2(8) . . . . ?
C78 C37 C115 C95 -0.4(10) . . . . ?
C78 C62 C99 C95 -5.2(12) . . . . ?
C81 C75 C104 C100 5.9(9) . . . . ?
C81 C75 C104 B7 -170.4(6) . . . . ?
C81 C117 C127 N11 -3.3(6) . . . . ?
C81 C117 C127 C139 175.9(6) . . . . ?
C82 N10 C97 C111 -9.7(9) . . . . ?
C82 N10 C97 C146 170.3(6) . . . . ?
C82 N10 C137 C163 -94.4(9) . . . . ?
C82 N10 C137 C167 89.5(9) . . . . ?
C82 C74 B7 C104 169.6(6) . . . . ?
C82 C74 B7 C111 -12.5(8) . . . . ?
C82 C129 C130 C102 -3.0(12) . . . . ?
C83 N5 C13 C9 -177.3(5) . . . . ?
C83 N5 C13 C58 3.0(6) . . . . ?
C83 N5 C18 C31 -9.9(8) . . . . ?
C83 N5 C18 C40 175.3(5) . . . . ?
C83 C100 C104 C75 -13.3(8) . . . . ?
C83 C100 C104 B7 162.4(6) . . . . ?
C83 C100 B5 C20 154.6(6) . . . . ?
C83 C100 B5 C31 -16.4(8) . . . . ?
C85 C39 C122 C120 -0.8(10) . . . . ?
C85 C39 C122 C166 179.6(7) . . . . ?
C85 C116 C143 C120 -2.5(12) . . . . ?
C85 C116 C143 C171 176.1(7) . . . . ?
C90 C81 C117 C114 -8.9(14) . . . . ?
C90 C81 C117 C127 179.9(7) . . . . ?
C90 C83 C100 C104 12.1(9) . . . . ?
C90 C83 C100 B5 -165.8(6) . . . . ?
C94 C37 C78 N8 -2.0(8) . . . . ?
C94 C37 C78 C62 -175.0(6) . . . . ?
C94 C37 C115 C95 175.9(8) . . . . ?
C97 N10 C82 C74 8.0(10) . . . . ?
C97 N10 C82 C129 -174.5(6) . . . . ?
C97 N10 C137 C163 81.5(9) . . . . ?
C97 N10 C137 C167 -94.6(9) . . . . ?
C97 C111 C138 N11 -177.7(5) . . . . ?
C97 C111 C138 C149 0.7(9) . . . . ?
C97 C111 B7 C74 11.2(8) . . . . ?
C97 C111 B7 C104 -170.6(5) . . . . ?
C99 C62 C78 N8 -171.3(6) . . . . ?
C99 C62 C78 C37 1.6(10) . . . . ?
C99 C95 C115 C37 -3.2(13) . . . . ?
C100 C83 C90 C58 178.4(6) . . . . ?
C100 C83 C90 C81 -1.6(9) . . . . ?
C100 C104 B7 C74 -14.9(11) . . . . ?
C100 C104 B7 C111 167.2(6) . . . . ?
C102 C32 C74 C82 -6.7(10) . . . . ?
C102 C32 C74 B7 175.2(7) . . . . ?
C104 C75 C81 C90 4.5(9) . . . . ?
C104 C75 C81 C117 -175.9(6) . . . . ?
C104 C100 B5 C20 -22.9(11) . . . . ?
C104 C100 B5 C31 166.1(6) . . . . ?
C111 C97 C146 C144 3.8(9) . . . . ?
C111 C138 C149 C144 0.9(9) . . . . ?
C111 C138 C149 B8 178.3(6) . . . . ?
C114 C117 C127 N11 -177.0(5) . . . . ?
C114 C117 C127 C139 2.3(9) . . . . ?
C115 C37 C78 N8 174.3(6) . . . . ?
C115 C37 C78 C62 1.3(9) . . . . ?
C115 C95 C99 C62 6.1(14) . . . . ?
C117 C81 C90 C58 -6.0(13) . . . . ?
C117 C81 C90 C83 173.9(7) . . . . ?
C117 C114 C142 C136 5.7(11) . . . . ?
C117 C127 C139 C136 -1.3(9) . . . . ?
C117 C127 C139 B8 -177.8(6) . . . . ?
C119 C85 C116 C143 -178.5(7) . . . . ?
C122 C39 C85 C116 1.4(10) . . . . ?
C122 C39 C85 C119 -179.8(7) . . . . ?
C122 C120 C143 C116 3.2(13) . . . . ?
C122 C120 C143 C171 -175.4(8) . . . . ?
C124 C69 C125 C152 -2.5(9) . . . . ?
C124 C141 C148 C152 -0.4(11) . . . . ?
C125 C69 C124 C141 1.5(8) . . . . ?
C125 C69 C124 B4 178.1(5) . . . . ?
C127 N11 C75 C81 -5.0(6) . . . . ?
C127 N11 C75 C104 173.6(5) . . . . ?
C127 N11 C138 C111 -178.7(6) . . . . ?
C127 N11 C138 C149 2.8(8) . . . . ?
C127 C139 B8 C149 -1.7(8) . . . . ?
C127 C139 B8 C157 -176.7(6) . . . . ?
C136 C139 B8 C149 -177.4(6) . . . . ?
C136 C139 B8 C157 7.6(12) . . . . ?
C137 N10 C82 C74 -176.2(6) . . . . ?
C137 N10 C82 C129 1.4(9) . . . . ?
C137 N10 C97 C111 174.7(5) . . . . ?
C137 N10 C97 C146 -5.4(9) . . . . ?
C137 C163 C168 C177 8.5(16) . . . . ?
C137 C167 C178 C177 -1.9(17) . . . . ?
C138 N11 C75 C81 -177.0(5) . . . . ?
C138 N11 C75 C104 1.6(9) . . . . ?
C138 N11 C127 C117 177.2(5) . . . . ?
C138 N11 C127 C139 -2.0(10) . . . . ?
C138 C111 B7 C74 -165.9(6) . . . . ?
C138 C111 B7 C104 12.4(8) . . . . ?
C138 C149 B8 C139 2.9(9) . . . . ?
C138 C149 B8 C157 178.6(6) . . . . ?
C139 C136 C142 C114 -4.7(11) . . . . ?
C140 C62 C78 N8 10.2(10) . . . . ?
C140 C62 C78 C37 -176.9(7) . . . . ?
C140 C62 C99 C95 173.4(8) . . . . ?
C141 C124 B4 C9 0.1(11) . . . . ?
C141 C124 B4 C40 -179.3(6) . . . . ?
C141 C148 C152 C125 -0.4(11) . . . . ?
C142 C114 C117 C81 -174.8(8) . . . . ?
C142 C114 C117 C127 -4.3(9) . . . . ?
C142 C136 C139 C127 2.3(9) . . . . ?
C142 C136 C139 B8 178.0(7) . . . . ?
C143 C120 C122 C39 -1.6(12) . . . . ?
C143 C120 C122 C166 178.0(8) . . . . ?
C144 N12 C145 C151 -88.0(9) . . . . ?
C144 N12 C145 C156 82.3(10) . . . . ?
C144 N12 C153 C157 -0.6(10) . . . . ?
C144 N12 C153 C161 179.6(6) . . . . ?
C144 C149 B8 C139 -179.9(6) . . . . ?
C144 C149 B8 C157 -4.2(9) . . . . ?
C145 N12 C144 C146 -3.1(10) . . . . ?
C145 N12 C144 C149 177.6(7) . . . . ?
C145 N12 C153 C157 -177.6(7) . . . . ?
C145 N12 C153 C161 2.7(10) . . . . ?
C145 C151 C162 C175 -2.1(16) . . . . ?
C145 C156 C172 C175 13.1(19) . . . . ?
C146 C97 C111 C138 -3.0(9) . . . . ?
C146 C97 C111 B7 179.7(6) . . . . ?
C146 C144 C149 C138 -0.1(9) . . . . ?
C146 C144 C149 B8 -177.6(6) . . . . ?
C147 C95 C99 C62 171.8(8) . . . . ?
C147 C95 C115 C37 -168.1(8) . . . . ?
C149 C144 C146 C97 -2.1(10) . . . . ?
C151 C145 C156 C155 171.4(8) . . . . ?
C151 C145 C156 C172 -9.3(13) . . . . ?
C151 C162 C175 C172 4.3(19) . . . . ?
C151 C162 C175 C179 177.9(11) . . . . ?
C153 N12 C144 C146 -179.9(6) . . . . ?
C153 N12 C144 C149 0.8(10) . . . . ?
C153 N12 C145 C151 89.0(8) . . . . ?
C153 N12 C145 C156 -100.7(9) . . . . ?
C153 C157 C170 C176 1.6(12) . . . . ?
C153 C157 B8 C139 179.1(6) . . . . ?
C153 C157 B8 C149 4.1(9) . . . . ?
C153 C161 C173 C176 -7.4(15) . . . . ?
C155 C156 C172 C175 -167.6(13) . . . . ?
C156 C145 C151 C158 -174.7(9) . . . . ?
C156 C145 C151 C162 4.8(13) . . . . ?
C156 C172 C175 C162 -11(2) . . . . ?
C156 C172 C175 C179 175.9(13) . . . . ?
C157 C153 C161 C173 6.0(11) . . . . ?
C157 C170 C176 C173 -3.0(16) . . . . ?
C158 C151 C162 C175 177.4(12) . . . . ?
C161 C153 C157 C170 -3.1(10) . . . . ?
C161 C153 C157 B8 177.7(7) . . . . ?
C161 C173 C176 C170 5.9(16) . . . . ?
C163 C137 C167 C169 -177.3(10) . . . . ?
C163 C137 C167 C178 2.2(15) . . . . ?
C163 C168 C177 C178 -9(2) . . . . ?
C163 C168 C177 C180 179.1(11) . . . . ?
C167 C137 C163 C168 -5.4(14) . . . . ?
C167 C137 C163 C174 177.4(9) . . . . ?
C168 C177 C178 C167 5(2) . . . . ?
C169 C167 C178 C177 177.6(11) . . . . ?
C170 C157 B8 C139 0.1(13) . . . . ?
C170 C157 B8 C149 -174.9(8) . . . . ?
C174 C163 C168 C177 -174.2(10) . . . . ?
C180 C177 C178 C167 178.0(11) . . . . ?
B4 C9 C13 N5 1.1(8) . . . . ?
B4 C9 C13 C58 -179.3(5) . . . . ?
B4 C9 C36 C29 -177.6(6) . . . . ?
B4 C40 C60 N8 -7.3(8) . . . . ?
B4 C40 C60 C55 175.4(6) . . . . ?
B4 C124 C141 C148 -176.4(6) . . . . ?
B5 C20 C30 N6 8.0(9) . . . . ?
B5 C20 C30 C63 -175.2(5) . . . . ?
B5 C20 C54 C86 175.2(6) . . . . ?
B5 C100 C104 C75 164.1(6) . . . . ?
B5 C100 C104 B7 -20.2(10) . . . . ?
B7 C74 C82 N10 3.8(9) . . . . ?
B7 C74 C82 C129 -173.8(6) . . . . ?
B7 C111 C138 N11 -0.5(9) . . . . ?
B7 C111 C138 C149 177.9(6) . . . . ?
B8 C157 C170 C176 -179.4(8) . . . . ?

loop_
_smtbx_masks_void_nr
_smtbx_masks_void_average_x
_smtbx_masks_void_average_y
_smtbx_masks_void_average_z
_smtbx_masks_void_volume
_smtbx_masks_void_count_electrons
_smtbx_masks_void_content
1 0.447 -0.391 0.500 4690.7 1435.4 '24 CHCl3'
2 -0.001 0.080 -0.007 39.9 12.4 '1 CH3OH'
3 -0.286 -0.208 1.000 4690.7 1435.4 '24 CHCl3'
4 -0.001 0.420 0.493 39.9 12.4 '1 CH3OH'
5 0.001 0.580 0.507 39.9 12.4 '1 CH3OH'
6 0.001 0.920 0.007 39.9 12.4 '1 CH3OH'
7 0.499 0.080 0.507 39.9 12.4 '1 CH3OH'
8 0.499 0.420 0.007 39.9 12.4 '1 CH3OH'
9 0.501 0.580 0.993 39.9 12.4 '1 CH3OH'
10 0.501 0.920 0.493 39.9 12.4 '1 CH3OH'
